data_4122810
loop_
_publ_author_name
'D'Alessio, Daniel'
'Sobolev, Alexandre N.'
'Skelton, Brian W.'
'Fuller, Rebecca O.'
'Woodward, Robert C.'
'Lengkeek, Nigel A.'
'Fraser, Benjamin H.'
'Massi, Massimiliano'
'Ogden, Mark I.'

_publ_section_title
;
 Lanthanoid &quot;bottlebrush&quot; clusters: remarkably elongated
 metal-oxo core structures with controllable lengths.
;
_journal_issue 43
_journal_name_full 'Journal of the American Chemical Society'
_journal_page_first 15122
_journal_page_last 15125
_journal_paper_doi 10.1021/ja506677h
_journal_volume 136
_journal_year 2014
_chemical_absolute_configuration unk
_chemical_formula_moiety 'C323 H425 Dy12 N48 O71, 6(C2 H6 O), 3(C4 H8 O2)'
_chemical_formula_sum 'C347 H485 Dy12 N48 O83'
_chemical_formula_weight 8606.83
_chemical_name_systematic
;
 ?
;
_space_group_IT_number 146
_symmetry_cell_setting trigonal
_symmetry_space_group_name_Hall 'R 3'
_symmetry_space_group_name_H-M 'R 3 :H'
_atom_sites_solution_hydrogens geom
_atom_sites_solution_primary direct
_atom_sites_solution_secondary difmap
_audit_creation_date 2014-05-02T13:55:37-00:00
_audit_creation_method 'WinGX routine CIF_UPDATE'
_cell_angle_alpha 90
_cell_angle_beta 90
_cell_angle_gamma 120
_cell_formula_units_Z 3
_cell_length_a 39.2443(11)
_cell_length_b 39.2443(11)
_cell_length_c 26.2023(8)
_cell_measurement_reflns_used 31458
_cell_measurement_temperature 100(2)
_cell_measurement_theta_max 28.379
_cell_measurement_theta_min 2.937
_cell_volume 34948.1(17)
_computing_cell_refinement
;
        CrysAlisPro, Oxford Diffraction Ltd.,
        Version 1.171.33.52 (release 06-11-2009 CrysAlis171 .NET)
        (compiled Nov  6 2009,16:24:50)
;
_computing_data_collection
;
        CrysAlisPro, Oxford Diffraction Ltd.,
        Version 1.171.33.52 (release 06-11-2009 CrysAlis171 .NET)
        (compiled Nov  6 2009,16:24:50)
;
_computing_data_reduction
;
        CrysAlisPro, Oxford Diffraction Ltd.,
        Version 1.171.33.52 (release 06-11-2009 CrysAlis171 .NET)
        (compiled Nov  6 2009,16:24:50)
;
_computing_molecular_graphics 'Diamond (Brandenburg, K., (1999)'
_computing_publication_material 'WinGX Farrugia, L. J. (1999)'
_computing_structure_refinement 'SHELXL-97 (Sheldrick, 2008)'
_diffrn_ambient_temperature 100(2)
_diffrn_detector_area_resol_mean 16.0009
_diffrn_measured_fraction_theta_full 0.987
_diffrn_measured_fraction_theta_max 0.987
_diffrn_measurement_device_type 'Oxford Diffraction Xcalibur diffractometer'
_diffrn_measurement_method '\w scans'
_diffrn_orient_matrix_UB_11 -0.0014007
_diffrn_orient_matrix_UB_12 0.000471
_diffrn_orient_matrix_UB_13 0.0269928
_diffrn_orient_matrix_UB_21 -0.0141931
_diffrn_orient_matrix_UB_22 -0.0203621
_diffrn_orient_matrix_UB_23 0.0000494
_diffrn_orient_matrix_UB_31 0.0152603
_diffrn_orient_matrix_UB_32 -0.0046146
_diffrn_orient_matrix_UB_33 0.0025051
_diffrn_radiation_monochromator graphite
_diffrn_radiation_type MoK\a
_diffrn_radiation_wavelength 0.71073
_diffrn_reflns_av_R_equivalents 0.0496
_diffrn_reflns_av_unetI/netI 0.0689
_diffrn_reflns_limit_h_max 53
_diffrn_reflns_limit_h_min -53
_diffrn_reflns_limit_k_max 50
_diffrn_reflns_limit_k_min -53
_diffrn_reflns_limit_l_max 35
_diffrn_reflns_limit_l_min -34
_diffrn_reflns_number 108531
_diffrn_reflns_theta_full 29
_diffrn_reflns_theta_max 29
_diffrn_reflns_theta_min 2.94
_exptl_absorpt_coefficient_mu 1.963
_exptl_absorpt_correction_T_max 0.94
_exptl_absorpt_correction_T_min 0.86
_exptl_absorpt_correction_type analytical
_exptl_absorpt_process_details
;
       CrysAlisPro, Oxford Diffraction Ltd.
;
_exptl_crystal_colour colourless
_exptl_crystal_density_diffrn 1.227
_exptl_crystal_density_method 'not measured'
_exptl_crystal_description prism
_exptl_crystal_F_000 13077
_exptl_crystal_size_max 0.27
_exptl_crystal_size_mid 0.21
_exptl_crystal_size_min 0.09
_refine_diff_density_max 3.138
_refine_diff_density_min -1.492
_refine_diff_density_rms 0.14
_refine_ls_abs_structure_details 'Flack H D (1983), Acta Cryst. A39, 876-881'
_refine_ls_abs_structure_Flack 0.329(10)
_refine_ls_extinction_method none
_refine_ls_goodness_of_fit_ref 1.03
_refine_ls_hydrogen_treatment constr
_refine_ls_matrix_type full
_refine_ls_number_parameters 1606
_refine_ls_number_reflns 36330
_refine_ls_number_restraints 502
_refine_ls_restrained_S_all 1.041
_refine_ls_R_factor_all 0.091
_refine_ls_R_factor_gt 0.0642
_refine_ls_shift/su_max 0.008
_refine_ls_shift/su_mean 0
_refine_ls_structure_factor_coef Fsqd
_refine_ls_weighting_details 'calc w=1/[\s^2^(Fo^2^)+(0.1118P)^2^] where P=(Fo^2^+2Fc^2^)/3'
_refine_ls_weighting_scheme calc
_refine_ls_wR_factor_gt 0.1674
_refine_ls_wR_factor_ref 0.1852
_reflns_number_gt 26418
_reflns_number_total 36330
_reflns_threshold_expression I>2\s(I)
_cod_data_source_file ja506677h_si_004.cif
_cod_data_source_block modd527
_cod_depositor_comments
;
The following automatic conversions were performed:

'_symmetry_cell_setting' value 'Trigonal' changed to 'trigonal'
according to
/home/saulius/struct/COD-crude-data--automatic-downloads/rss-feeds/ACS/lib/dictionaries/cif_core.dic
dictionary named 'cif_core.dic' version 2.4.2 from 2011-04-26.

Automatic conversion script
Id: cif_fix_values 2827 2014-09-09 07:05:25Z andrius 

 Adding full bibliography for 4122807--4122810.cif.
;
_cod_original_sg_symbol_Hall 'r 3'
_cod_original_sg_symbol_H-M 'R 3'
_cod_database_code 4122810

loop_
_symmetry_equiv_pos_as_xyz
'x, y, z'
'-y, x-y, z'
'-x+y, -x, z'
'x+2/3, y+1/3, z+1/3'
'-y+2/3, x-y+1/3, z+1/3'
'-x+y+2/3, -x+1/3, z+1/3'
'x+1/3, y+2/3, z+2/3'
'-y+1/3, x-y+2/3, z+2/3'
'-x+y+1/3, -x+2/3, z+2/3'

loop_
_atom_site_label
_atom_site_type_symbol
_atom_site_fract_x
_atom_site_fract_y
_atom_site_fract_z
_atom_site_U_iso_or_equiv
_atom_site_adp_type
_atom_site_occupancy
_atom_site_symmetry_multiplicity
_atom_site_calc_flag
_atom_site_refinement_flags
_atom_site_disorder_assembly
_atom_site_disorder_group
Dy1 Dy 1.005058(15) 0.057393(15) 0.809826(16) .03612(13) Uani .7952(12) 1 d P . 1
Dy2 Dy 1 0 0.68367(2) 0.03310(16) Uani 1 3 d S . 1
Dy3 Dy 0.998984(15) 0.053963(12) 0.562559(16) 0.02327(9) Uani .7952(12) 1 d P . 1
Dy4 Dy 1 0 0.43578(2) 0.03090(15) Uani 1 3 d S . 1
Dy5 Dy 0.987123(17) 0.047417(15) 0.314312(17) 0.03848(12) Uani .7952(12) 1 d P . 1
Dy6 Dy 1 0 0.19513(4) 0.0668(3) Uani 0.7952(12) 3 d SP . 1
Dy1' Dy 0.94717(6) 0.00383(7) 0.29933(9) 0.0467(6) Uani 0.2048(12) 1 d P . 2
Dy3' Dy 1.05396(5) 0.05498(5) 0.54672(8) 0.0337(5) Uani 0.2048(12) 1 d P . 2
Dy5' Dy 1.04718(7) 0.06043(7) 0.79392(9) 0.0499(7) Uani 0.2048(12) 1 d P . 2
Dy6' Dy 1 0 0.9129(2) 0.0906(18) Uani 0.2048(12) 3 d SP . 2
C111 C 0.8076(3) 0.0373(3) 0.4954(5) 0.074(4) Uani 1 1 d . A .
O111 O 0.8338(2) 0.02726(18) 0.4737(3) 0.0603(18) Uani 1 1 d . . .
C11A C 0.8217(3) -0.0132(3) 0.4869(4) 0.056(2) Uani 1 1 d . . .
H11A H 0.8283 -0.0151 0.5228 0.068 Uiso 1 1 calc R . .
H11B H 0.7929 -0.0303 0.4821 0.068 Uiso 1 1 calc R . .
C11B C 0.8427(3) -0.0246(3) 0.4532(4) 0.063(3) Uani 1 1 d . . .
N112 N 0.8712(3) -0.0305(3) 0.4648(4) 0.073(3) Uani 1 1 d . . .
N113 N 0.8853(3) -0.0388(3) 0.4213(4) 0.081(3) Uani 1 1 d . . .
N114 N 0.8614(3) -0.0389(4) 0.3839(4) 0.086(3) Uani 1 1 d . . .
N115 N 0.8339(3) -0.0315(4) 0.4030(4) 0.088(3) Uani 1 1 d . . .
C112 C 0.7728(3) 0.0297(3) 0.4656(4) 0.069(3) Uani 1 1 d . . .
C113 C 0.7457(3) 0.0367(4) 0.4875(6) 0.092(5) Uani 1 1 d . A .
H113 H 0.7249 0.0348 0.4669 0.11 Uiso 1 1 calc R . .
C114 C 0.7468(4) 0.0469(5) 0.5398(6) 0.102(5) Uani 1 1 d . . .
C115 C 0.7802(3) 0.0542(3) 0.5656(5) 0.071(3) Uani 1 1 d . A .
H115 H 0.7823 0.0624 0.6002 0.085 Uiso 1 1 calc R . .
C116 C 0.8121(3) 0.0508(3) 0.5451(4) 0.062(3) Uani 1 1 d . . .
C117 C 0.7189(6) 0.0592(7) 0.5686(8) 0.062(6) Uani 0.5 1 d PD A 1
C118 C 0.7374(9) 0.0942(8) 0.6022(12) 0.119(11) Uani 0.5 1 d PDU A 1
H11C H 0.7553 0.0918 0.6261 0.178 Uiso 0.5 1 calc PR A 1
H11D H 0.7169 0.0961 0.6213 0.178 Uiso 0.5 1 calc PR A 1
H11E H 0.7522 0.118 0.5814 0.178 Uiso 0.5 1 calc PR A 1
C119 C 0.6853(13) 0.0585(13) 0.5400(18) 0.17(3) Uani 0.5 1 d PDU A 1
H11F H 0.6782 0.0405 0.5109 0.254 Uiso 0.5 1 calc PR A 1
H11G H 0.6932 0.085 0.5278 0.254 Uiso 0.5 1 calc PR A 1
H11H H 0.6626 0.0494 0.5629 0.254 Uiso 0.5 1 calc PR A 1
C110 C 0.7001(11) 0.0251(10) 0.6065(15) 0.135(14) Uani 0.5 1 d PDU A 1
H11I H 0.7207 0.0221 0.6235 0.202 Uiso 0.5 1 calc PR A 1
H11J H 0.6823 0.0007 0.5883 0.202 Uiso 0.5 1 calc PR A 1
H11K H 0.6852 0.0305 0.6321 0.202 Uiso 0.5 1 calc PR A 1
C11C C 0.7085(8) 0.0390(8) 0.5562(11) 0.095(11) Uani 0.5 1 d PDU A 2
C11D C 0.7125(9) 0.0500(10) 0.6107(11) 0.099(9) Uani 0.5 1 d PDU A 2
H11N H 0.6871 0.0453 0.6238 0.148 Uiso 0.5 1 calc PR A 2
H11O H 0.7321 0.0779 0.6145 0.148 Uiso 0.5 1 calc PR A 2
H11P H 0.7209 0.0341 0.6301 0.148 Uiso 0.5 1 calc PR A 2
C11E C 0.6946(9) 0.0638(9) 0.5286(14) 0.094(11) Uani 0.5 1 d PDU A 2
H11Q H 0.6687 0.0574 0.5415 0.142 Uiso 0.5 1 calc PR A 2
H11R H 0.6929 0.0583 0.4919 0.142 Uiso 0.5 1 calc PR A 2
H11S H 0.7134 0.0917 0.5345 0.142 Uiso 0.5 1 calc PR A 2
C11F C 0.6742(7) -0.0037(8) 0.5521(13) 0.112(10) Uani 0.5 1 d PDU A 2
H11T H 0.65 -0.0051 0.5646 0.169 Uiso 0.5 1 calc PR A 2
H11U H 0.68 -0.021 0.5727 0.169 Uiso 0.5 1 calc PR A 2
H11V H 0.6706 -0.0122 0.5164 0.169 Uiso 0.5 1 calc PR A 2
C11 C 0.8480(3) 0.0612(3) 0.5743(4) 0.050(2) Uani 1 1 d . A .
H11L H 0.8608 0.047 0.5603 0.06 Uiso 1 1 calc R . .
H11M H 0.8411 0.0531 0.6104 0.06 Uiso 1 1 calc R . .
C121 C 0.8322(3) 0.0741(3) 0.3611(4) 0.066(3) Uani 1 1 d D . .
O121 O 0.8568(2) 0.0634(2) 0.3824(3) 0.080(2) Uani 1 1 d . . .
C122 C 0.8473(3) 0.1078(3) 0.3304(4) 0.057(3) Uani 1 1 d D . .
C123 C 0.8230(3) 0.1191(3) 0.3091(4) 0.056(2) Uani 1 1 d D . .
H123 H 0.8339 0.1411 0.2867 0.067 Uiso 1 1 calc R . .
C124 C 0.7840(2) 0.1006(3) 0.3183(4) 0.057(3) Uani 1 1 d D B .
C125 C 0.7672(3) 0.0682(3) 0.3516(4) 0.071(3) Uani 1 1 d D . .
H125 H 0.7401 0.0556 0.3603 0.085 Uiso 1 1 calc R . .
C126 C 0.7920(3) 0.0546(3) 0.3721(4) 0.065(3) Uani 1 1 d D . .
C127 C 0.7570(3) 0.1142(3) 0.2932(4) 0.074(3) Uani 1 1 d D . .
C128 C 0.7153(4) 0.0938(7) 0.3148(10) 0.122(6) Uani 0.5 1 d PD B 1
H12A H 0.6999 0.1038 0.2975 0.183 Uiso 0.5 1 calc PR B 1
H12B H 0.7163 0.0992 0.3515 0.183 Uiso 0.5 1 calc PR B 1
H12C H 0.7029 0.0654 0.3093 0.183 Uiso 0.5 1 calc PR B 1
C129 C 0.7559(5) 0.1066(5) 0.2347(5) 0.055(5) Uani 0.5 1 d PDU B 1
H12D H 0.7393 0.1154 0.218 0.083 Uiso 0.5 1 calc PR B 1
H12E H 0.7451 0.0784 0.2284 0.083 Uiso 0.5 1 calc PR B 1
H12F H 0.7826 0.1213 0.2208 0.083 Uiso 0.5 1 calc PR B 1
C120 C 0.7775(5) 0.1599(3) 0.2993(8) 0.061(6) Uani 0.5 1 d PD B 1
H12G H 0.761 0.1694 0.2837 0.091 Uiso 0.5 1 calc PR B 1
H12H H 0.8032 0.1724 0.2824 0.091 Uiso 0.5 1 calc PR B 1
H12I H 0.781 0.1668 0.3357 0.091 Uiso 0.5 1 calc PR B 1
C12A C 0.7184(6) 0.0765(6) 0.2734(11) 0.122(6) Uani 0.5 1 d PDU B 2
H12L H 0.7009 0.0846 0.2577 0.183 Uiso 0.5 1 calc PR B 2
H12M H 0.7049 0.0589 0.3022 0.183 Uiso 0.5 1 calc PR B 2
H12N H 0.7255 0.0627 0.2482 0.183 Uiso 0.5 1 calc PR B 2
C12B C 0.7762(7) 0.1443(7) 0.2536(9) 0.122(6) Uani 0.5 1 d PDU B 2
H12O H 0.8028 0.1637 0.2648 0.183 Uiso 0.5 1 calc PR B 2
H12P H 0.7609 0.1574 0.2476 0.183 Uiso 0.5 1 calc PR B 2
H12Q H 0.7778 0.1318 0.2219 0.183 Uiso 0.5 1 calc PR B 2
C12C C 0.7411(8) 0.1288(8) 0.3393(8) 0.122(6) Uani 0.5 1 d PDU B 2
H12R H 0.7625 0.1539 0.3523 0.183 Uiso 0.5 1 calc PR B 2
H12S H 0.7317 0.1092 0.3667 0.183 Uiso 0.5 1 calc PR B 2
H12T H 0.7195 0.1324 0.3273 0.183 Uiso 0.5 1 calc PR B 2
C12 C 0.7709(3) 0.0196(3) 0.4115(5) 0.080(4) Uani 1 1 d . . .
H12J H 0.7428 0.004 0.4017 0.096 Uiso 1 1 calc R . .
H12K H 0.7823 0.0022 0.4075 0.096 Uiso 1 1 calc R . .
C131 C 0.9311(3) 0.1614(2) 0.4046(3) 0.051(2) Uani 1 1 d D . .
O131 O 0.93631(16) 0.12830(16) 0.4085(2) 0.0439(13) Uani 1 1 d . . .
C13A C 0.9722(3) 0.1338(3) 0.3864(4) 0.062(3) Uani 1 1 d . . .
H13A H 0.993 0.1618 0.3885 0.075 Uiso 1 1 calc R . .
H13B H 0.9681 0.1259 0.3501 0.075 Uiso 1 1 calc R . .
C13B C 0.9843(3) 0.1077(3) 0.4175(5) 0.067(3) Uani 1 1 d U . .
N132 N 0.9913(2) 0.11179(19) 0.4670(3) 0.0386(15) Uani 1 1 d U . .
N133 N 0.99601(18) 0.08170(18) 0.4784(3) 0.0390(15) Uani 1 1 d . . .
N134 N 0.9909(2) 0.0603(2) 0.4384(3) 0.0424(15) Uani 1 1 d . . .
N135 N 0.9835(2) 0.0768(2) 0.3973(3) 0.0457(17) Uani 1 1 d . . .
C132 C 0.9443(3) 0.1880(2) 0.4438(4) 0.053(2) Uani 1 1 d D . .
C133 C 0.9395(3) 0.2198(3) 0.4365(4) 0.070(3) Uani 1 1 d D . .
H133 H 0.9509 0.24 0.4615 0.084 Uiso 1 1 calc R . .
C134 C 0.9199(4) 0.2259(3) 0.3966(4) 0.079(4) Uani 1 1 d D . .
C135 C 0.9056(3) 0.1966(2) 0.3601(4) 0.064(3) Uani 1 1 d D . .
H135 H 0.8918 0.1986 0.3316 0.077 Uiso 1 1 calc R . .
C136 C 0.9109(3) 0.1645(2) 0.3637(4) 0.056(3) Uani 1 1 d D . .
C137 C 0.9170(5) 0.2631(4) 0.3930(5) 0.096(5) Uani 1 1 d D . .
C138 C 0.9560(5) 0.2985(4) 0.3838(7) 0.126(7) Uani 1 1 d D . .
H13C H 0.967 0.2952 0.3518 0.189 Uiso 1 1 calc R . .
H13D H 0.9737 0.3019 0.412 0.189 Uiso 1 1 calc R . .
H13E H 0.9529 0.3218 0.3813 0.189 Uiso 1 1 calc R . .
C139 C 0.9031(5) 0.2710(5) 0.4428(7) 0.129(6) Uani 1 1 d DU . .
H13F H 0.9016 0.2951 0.4398 0.193 Uiso 1 1 calc R . .
H13G H 0.9217 0.2742 0.4699 0.193 Uiso 1 1 calc R . .
H13H H 0.877 0.2489 0.451 0.193 Uiso 1 1 calc R . .
C130 C 0.8911(5) 0.2610(4) 0.3485(6) 0.123(6) Uani 1 1 d DU . .
H13I H 0.9003 0.2544 0.3172 0.185 Uiso 1 1 calc R . .
H13J H 0.8927 0.2866 0.3443 0.185 Uiso 1 1 calc R . .
H13K H 0.8638 0.2408 0.3553 0.185 Uiso 1 1 calc R . .
C13 C 0.8919(3) 0.1302(3) 0.3217(4) 0.053(2) Uani 1 1 d . . .
H13L H 0.8981 0.1416 0.287 0.064 Uiso 1 1 calc R . .
H13M H 0.9026 0.1122 0.3255 0.064 Uiso 1 1 calc R . .
C141 C 0.9064(2) 0.1234(2) 0.5359(3) 0.050(2) Uani 1 1 d D A .
O141 O 0.91128(18) 0.09712(17) 0.5038(2) 0.0466(14) Uani 1 1 d . . .
C142 C 0.8764(3) 0.1057(3) 0.5715(3) 0.053(2) Uani 1 1 d D . .
C143 C 0.8711(3) 0.1305(2) 0.6042(4) 0.064(3) Uani 1 1 d D A .
H143 H 0.8502 0.1188 0.6282 0.077 Uiso 1 1 calc R . .
C144 C 0.8938(3) 0.1704(2) 0.6043(4) 0.077(3) Uani 1 1 d D . .
C145 C 0.9230(3) 0.1866(3) 0.5677(4) 0.076(3) Uani 1 1 d D A .
H145 H 0.9391 0.2144 0.566 0.091 Uiso 1 1 calc R . .
C146 C 0.9298(3) 0.1632(3) 0.5332(4) 0.057(2) Uani 1 1 d D . .
C147 C 0.8835(4) 0.1970(3) 0.6369(5) 0.091(7) Uani 0.671(19) 1 d PDU A 1
C148 C 0.8450(4) 0.1724(4) 0.6673(7) 0.122(9) Uani 0.671(19) 1 d PDU A 1
H14A H 0.8489 0.1566 0.693 0.183 Uiso 0.671(19) 1 calc PR A 1
H14B H 0.8239 0.155 0.6439 0.183 Uiso 0.671(19) 1 calc PR A 1
H14C H 0.8376 0.1901 0.6842 0.183 Uiso 0.671(19) 1 calc PR A 1
C149 C 0.9174(4) 0.2216(4) 0.6745(5) 0.080(6) Uani 0.671(19) 1 d PDU A 1
H14D H 0.9212 0.204 0.6972 0.12 Uiso 0.671(19) 1 calc PR A 1
H14E H 0.9109 0.2386 0.6947 0.12 Uiso 0.671(19) 1 calc PR A 1
H14F H 0.9417 0.238 0.6552 0.12 Uiso 0.671(19) 1 calc PR A 1
C140 C 0.8773(6) 0.2248(4) 0.6002(6) 0.106(8) Uani 0.671(19) 1 d PDU A 1
H14G H 0.9001 0.2383 0.5775 0.158 Uiso 0.671(19) 1 calc PR A 1
H14H H 0.8744 0.2442 0.6202 0.158 Uiso 0.671(19) 1 calc PR A 1
H14I H 0.8536 0.2092 0.5797 0.158 Uiso 0.671(19) 1 calc PR A 1
C14A C 0.8945(6) 0.2024(5) 0.6411(7) 0.16(3) Uiso 0.329(19) 1 d PD A 2
C14B C 0.8551(7) 0.2020(8) 0.6355(12) 0.089(13) Uiso 0.329(19) 1 d PD A 2
H14L H 0.8467 0.1974 0.5997 0.134 Uiso 0.329(19) 1 calc PR A 2
H14M H 0.8585 0.2275 0.6464 0.134 Uiso 0.329(19) 1 calc PR A 2
H14N H 0.835 0.181 0.6567 0.134 Uiso 0.329(19) 1 calc PR A 2
C14C C 0.8997(11) 0.1933(11) 0.6969(6) 0.089(13) Uiso 0.329(19) 1 d PD A 2
H14O H 0.8807 0.1658 0.7046 0.134 Uiso 0.329(19) 1 calc PR A 2
H14P H 0.8953 0.2105 0.7198 0.134 Uiso 0.329(19) 1 calc PR A 2
H14Q H 0.9265 0.198 0.7018 0.134 Uiso 0.329(19) 1 calc PR A 2
C14D C 0.9293(8) 0.2433(4) 0.6258(15) 0.16(3) Uiso 0.329(19) 1 d PD A 2
H14R H 0.9542 0.2442 0.6332 0.241 Uiso 0.329(19) 1 calc PR A 2
H14S H 0.9279 0.2638 0.6454 0.241 Uiso 0.329(19) 1 calc PR A 2
H14T H 0.9278 0.2476 0.5893 0.241 Uiso 0.329(19) 1 calc PR A 2
C14 C 0.9623(3) 0.1823(3) 0.4923(4) 0.060(3) Uani 1 1 d . A .
H14J H 0.9836 0.2081 0.5046 0.072 Uiso 1 1 calc R . .
H14K H 0.9736 0.1652 0.4853 0.072 Uiso 1 1 calc R . .
C211 C 1.1599(3) 0.2255(3) 0.7148(4) 0.055(2) Uani 1 1 d . . .
O211 O 1.1263(2) 0.18944(19) 0.7072(3) 0.0581(17) Uani 1 1 d . . .
C21A C 1.1215(4) 0.1575(4) 0.7371(5) 0.084(4) Uani 1 1 d . . .
H21A H 1.094 0.1429 0.7496 0.101 Uiso 1 1 calc R . .
H21B H 1.1389 0.1679 0.7673 0.101 Uiso 1 1 calc R . .
C21B C 1.1301(4) 0.1309(3) 0.7109(4) 0.069(3) Uani 1 1 d . . .
N212 N 1.1646(3) 0.1309(3) 0.7170(5) 0.089(3) Uani 1 1 d . . .
N213 N 1.1654(3) 0.1073(4) 0.6816(4) 0.090(3) Uani 1 1 d . . .
N214 N 1.1337(2) 0.0932(2) 0.6554(3) 0.059(2) Uani 1 1 d . . .
N215 N 1.1093(3) 0.1054(4) 0.6739(4) 0.090(4) Uani 1 1 d . . .
C212 C 1.1639(3) 0.2483(3) 0.7588(5) 0.071(3) Uani 1 1 d . . .
C213 C 1.1975(4) 0.2852(5) 0.7637(6) 0.107(6) Uani 1 1 d . . .
H213 H 1.2008 0.2999 0.794 0.128 Uiso 1 1 calc R . .
C214 C 1.2269(3) 0.3018(4) 0.7256(6) 0.095(5) Uani 1 1 d . . .
C215 C 1.2215(3) 0.2778(4) 0.6808(5) 0.082(4) Uani 1 1 d . . .
H215 H 1.2405 0.2878 0.6541 0.098 Uiso 1 1 calc R . .
C216 C 1.1892(3) 0.2404(4) 0.6765(6) 0.084(4) Uani 1 1 d . . .
C217 C 1.2626(6) 0.3434(6) 0.7255(10) 0.143(8) Uani 1 1 d U . .
C218 C 1.2615(6) 0.3629(5) 0.7777(8) 0.150(8) Uani 1 1 d U . .
H21C H 1.2577 0.3449 0.8059 0.226 Uiso 1 1 calc R . .
H21D H 1.2397 0.3684 0.7773 0.226 Uiso 1 1 calc R . .
H21E H 1.2863 0.3876 0.7825 0.226 Uiso 1 1 calc R . .
C219 C 1.2698(5) 0.3643(6) 0.6784(10) 0.161(10) Uani 1 1 d . . .
H21F H 1.2925 0.3908 0.6823 0.241 Uiso 1 1 calc R . .
H21G H 1.2466 0.3661 0.669 0.241 Uiso 1 1 calc R . .
H21H H 1.2753 0.3502 0.6517 0.241 Uiso 1 1 calc R . .
C210 C 1.2997(5) 0.3373(6) 0.7282(9) 0.155(7) Uani 1 1 d U . .
H21I H 1.2995 0.3248 0.7607 0.233 Uiso 1 1 calc R . .
H21J H 1.3239 0.3629 0.7257 0.233 Uiso 1 1 calc R . .
H21K H 1.2987 0.3205 0.6999 0.233 Uiso 1 1 calc R . .
C21 C 1.1846(3) 0.2194(3) 0.6266(4) 0.061(3) Uani 1 1 d . . .
H21L H 1.2108 0.2255 0.6139 0.074 Uiso 1 1 calc R . .
H21M H 1.1687 0.1907 0.6321 0.074 Uiso 1 1 calc R . .
C221 C 1.0727(3) 0.2368(3) 0.7575(4) 0.059(3) Uani 1 1 d . . .
O221 O 1.0602(2) 0.1985(2) 0.7414(3) 0.081(3) Uani 1 1 d . . .
C222 C 1.0515(3) 0.2548(3) 0.7469(4) 0.057(3) Uani 1 1 d . . .
C223 C 1.0648(2) 0.2928(3) 0.7672(4) 0.047(2) Uani 1 1 d . . .
H223 H 1.0511 0.3063 0.7588 0.056 Uiso 1 1 calc R . .
C224 C 1.0960(2) 0.3100(2) 0.7976(3) 0.057(3) Uani 1 1 d D C .
C225 C 1.1168(3) 0.2908(3) 0.8093(4) 0.055(2) Uani 1 1 d . . .
H225 H 1.1385 0.3027 0.8321 0.066 Uiso 1 1 calc RD . .
C226 C 1.1061(3) 0.2548(3) 0.7882(4) 0.056(2) Uani 1 1 d . . .
C227 C 1.1106(2) 0.3509(3) 0.8260(4) 0.085(4) Uani 1 1 d D . .
C228 C 1.0792(6) 0.3629(6) 0.8200(11) 0.142(10) Uani 0.5 1 d PDU C 1
H22A H 1.0904 0.3907 0.8293 0.213 Uiso 0.5 1 calc PR C 1
H22B H 1.0569 0.3467 0.8425 0.213 Uiso 0.5 1 calc PR C 1
H22C H 1.0702 0.3591 0.7845 0.213 Uiso 0.5 1 calc PR C 1
C229 C 1.1496(5) 0.3815(4) 0.8001(10) 0.142(10) Uani 0.5 1 d PDU C 1
H22D H 1.1709 0.377 0.8111 0.213 Uiso 0.5 1 calc PR C 1
H22E H 1.1559 0.4081 0.8099 0.213 Uiso 0.5 1 calc PR C 1
H22F H 1.1468 0.3787 0.7629 0.213 Uiso 0.5 1 calc PR C 1
C220 C 1.1176(8) 0.3459(6) 0.8823(4) 0.142(10) Uani 0.5 1 d PDU C 1
H22G H 1.1316 0.3311 0.885 0.213 Uiso 0.5 1 calc PRD C 1
H22H H 1.0923 0.3315 0.9 0.213 Uiso 0.5 1 calc PR C 1
H22I H 1.1334 0.3719 0.8981 0.213 Uiso 0.5 1 calc PR C 1
C22A C 1.0914(6) 0.3721(5) 0.8017(7) 0.085(5) Uani 0.5 1 d PDU C 2
H22L H 1.0937 0.3929 0.8246 0.127 Uiso 0.5 1 calc PR C 2
H22M H 1.0635 0.3533 0.7954 0.127 Uiso 0.5 1 calc PR C 2
H22N H 1.1045 0.3838 0.7693 0.127 Uiso 0.5 1 calc PR C 2
C22B C 1.1560(3) 0.3750(4) 0.8222(9) 0.085(5) Uani 0.5 1 d PDU C 2
H22O H 1.166 0.3577 0.8117 0.127 Uiso 0.5 1 calc PR C 2
H22P H 1.167 0.3866 0.8555 0.127 Uiso 0.5 1 calc PR C 2
H22Q H 1.1637 0.396 0.7969 0.127 Uiso 0.5 1 calc PR C 2
C22C C 1.0991(6) 0.3408(5) 0.8828(4) 0.085(5) Uani 0.5 1 d PDU C 2
H22R H 1.1167 0.3331 0.899 0.127 Uiso 0.5 1 calc PR C 2
H22S H 1.0719 0.319 0.8851 0.127 Uiso 0.5 1 calc PR C 2
H22T H 1.1013 0.3639 0.9003 0.127 Uiso 0.5 1 calc PR C 2
C22 C 1.1324(3) 0.2366(3) 0.7976(4) 0.057(2) Uani 1 1 d . . .
H22J H 1.1447 0.2447 0.8318 0.068 Uiso 1 1 calc R . .
H22K H 1.1158 0.2076 0.7976 0.068 Uiso 1 1 calc R . .
C231 C 1.0347(3) 0.2193(3) 0.6254(4) 0.060(3) Uani 1 1 d . . .
O231 O 1.03140(17) 0.18698(17) 0.6457(3) 0.0517(16) Uani 1 1 d . . .
C23A C 0.9965(3) 0.1495(2) 0.6350(4) 0.053(2) Uani 1 1 d . . .
H23A H 0.9945 0.1443 0.5978 0.064 Uiso 1 1 calc R . .
H23B H 0.9728 0.1503 0.646 0.064 Uiso 1 1 calc R . .
C23B C 0.9987(3) 0.1182(3) 0.6620(4) 0.060(3) Uani 1 1 d . . .
N232 N 1.0007(2) 0.0877(2) 0.6444(2) 0.0394(15) Uani 1 1 d . . .
N233 N 1.0022(2) 0.0668(2) 0.6833(3) 0.0382(14) Uani 1 1 d . . .
N234 N 1.0012(2) 0.0853(2) 0.7265(3) 0.0456(17) Uani 1 1 d . . .
N235 N 0.9983(2) 0.1170(2) 0.7154(2) 0.0415(16) Uani 1 1 d . . .
C232 C 1.0475(3) 0.2308(3) 0.5766(4) 0.062(3) Uani 1 1 d . . .
C233 C 1.0509(3) 0.2655(3) 0.5560(5) 0.071(3) Uani 1 1 d . . .
H233 H 1.0589 0.2717 0.5214 0.085 Uiso 1 1 calc R . .
C234 C 1.0433(4) 0.2906(3) 0.5833(5) 0.080(4) Uani 1 1 d D D .
C235 C 1.0308(4) 0.2795(4) 0.6324(5) 0.082(4) Uani 1 1 d . . .
H235 H 1.0246 0.296 0.652 0.098 Uiso 1 1 calc R . .
C236 C 1.0264(3) 0.2460(3) 0.6553(5) 0.067(3) Uani 1 1 d . . .
C237 C 1.0439(4) 0.3266(4) 0.5589(5) 0.116(6) Uani 1 1 d D . .
C238 C 1.0183(8) 0.3151(7) 0.5103(8) 0.110(10) Uani 0.5 1 d PDU D 1
H23C H 1.0266 0.3012 0.4868 0.165 Uiso 0.5 1 calc PR D 1
H23D H 1.0214 0.3388 0.4937 0.165 Uiso 0.5 1 calc PR D 1
H23E H 0.9907 0.2978 0.5196 0.165 Uiso 0.5 1 calc PR D 1
C239 C 1.0375(9) 0.3523(7) 0.5941(9) 0.107(10) Uani 0.5 1 d PDU D 1
H23F H 1.0523 0.3558 0.6257 0.161 Uiso 0.5 1 calc PR D 1
H23G H 1.0094 0.3402 0.6019 0.161 Uiso 0.5 1 calc PR D 1
H23H H 1.0467 0.378 0.5779 0.161 Uiso 0.5 1 calc PR D 1
C230 C 1.0892(6) 0.3535(7) 0.5381(11) 0.125(11) Uani 0.5 1 d PDU D 1
H23I H 1.0951 0.3381 0.5137 0.187 Uiso 0.5 1 calc PR D 1
H23J H 1.1075 0.3612 0.5669 0.187 Uiso 0.5 1 calc PR D 1
H23K H 1.0921 0.3771 0.5212 0.187 Uiso 0.5 1 calc PR D 1
C23C C 1.0503(10) 0.3322(8) 0.5026(6) 0.125(12) Uani 0.5 1 d PDU D 2
H23L H 1.0321 0.3077 0.485 0.188 Uiso 0.5 1 calc PR D 2
H23M H 1.0775 0.3393 0.4946 0.188 Uiso 0.5 1 calc PR D 2
H23N H 1.0456 0.3533 0.4913 0.188 Uiso 0.5 1 calc PR D 2
C23D C 1.0661(8) 0.3636(4) 0.5900(8) 0.083(7) Uani 0.5 1 d PDU D 2
H23O H 1.0545 0.3592 0.6242 0.125 Uiso 0.5 1 calc PR D 2
H23P H 1.0645 0.3851 0.5733 0.125 Uiso 0.5 1 calc PR D 2
H23Q H 1.0937 0.3705 0.5927 0.125 Uiso 0.5 1 calc PR D 2
C23E C 0.9970(6) 0.3163(8) 0.5654(13) 0.135(12) Uani 0.5 1 d PDU D 2
H23R H 0.99 0.3131 0.6017 0.203 Uiso 0.5 1 calc PR D 2
H23S H 0.9795 0.2919 0.5471 0.203 Uiso 0.5 1 calc PR D 2
H23T H 0.9943 0.338 0.5513 0.203 Uiso 0.5 1 calc PR D 2
C23 C 1.0156(3) 0.2364(3) 0.7119(4) 0.059(3) Uani 1 1 d . . .
H23U H 0.9976 0.2461 0.7219 0.07 Uiso 1 1 calc R . .
H23V H 1.0014 0.2075 0.7165 0.07 Uiso 1 1 calc R . .
C241 C 1.1236(3) 0.2133(3) 0.5822(4) 0.054(2) Uani 1 1 d . . .
O241 O 1.09899(18) 0.18087(19) 0.6114(2) 0.0562(17) Uani 1 1 d . . .
C242 C 1.1650(3) 0.2317(3) 0.5880(4) 0.059(3) Uani 1 1 d . . .
C243 C 1.1882(3) 0.2643(3) 0.5546(5) 0.074(3) Uani 1 1 d . . .
H243 H 1.2161 0.2773 0.5572 0.089 Uiso 1 1 calc RD . .
C244 C 1.1719(4) 0.2771(3) 0.5198(5) 0.106(6) Uani 1 1 d D E .
C245 C 1.1316(4) 0.2579(3) 0.5156(5) 0.075(3) Uani 1 1 d . . .
H245 H 1.1203 0.2667 0.4905 0.091 Uiso 1 1 calc R . .
C246 C 1.1070(3) 0.2266(3) 0.5457(4) 0.059(3) Uani 1 1 d . . .
C247 C 1.1996(3) 0.3121(3) 0.4838(4) 0.123(6) Uani 1 1 d DU . .
C248 C 1.2258(6) 0.3482(4) 0.5184(7) 0.109(9) Uani 0.5 1 d PDU E 1
H24A H 1.2091 0.356 0.5369 0.163 Uiso 0.5 1 calc PR E 1
H24B H 1.2445 0.3702 0.4971 0.163 Uiso 0.5 1 calc PR E 1
H24C H 1.2402 0.3412 0.5428 0.163 Uiso 0.5 1 calc PR E 1
C249 C 1.2249(7) 0.3006(6) 0.4526(8) 0.124(11) Uani 0.5 1 d PDU E 1
H24D H 1.2382 0.2911 0.4754 0.186 Uiso 0.5 1 calc PR E 1
H24E H 1.2446 0.3235 0.4335 0.186 Uiso 0.5 1 calc PR E 1
H24F H 1.2083 0.2796 0.4286 0.186 Uiso 0.5 1 calc PR E 1
C240 C 1.1748(6) 0.3230(7) 0.4489(10) 0.158(15) Uani 0.5 1 d PDU E 1
H24G H 1.1584 0.3298 0.4699 0.237 Uiso 0.5 1 calc PR E 1
H24H H 1.1579 0.3005 0.427 0.237 Uiso 0.5 1 calc PR E 1
H24I H 1.1923 0.3455 0.4275 0.237 Uiso 0.5 1 calc PR E 1
C24A C 1.2429(3) 0.3282(7) 0.5019(8) 0.117(6) Uani 0.5 1 d PDU E 2
H24L H 1.2463 0.3394 0.5362 0.175 Uiso 0.5 1 calc PR E 2
H24M H 1.261 0.3487 0.4783 0.175 Uiso 0.5 1 calc PR E 2
H24N H 1.2488 0.3067 0.5025 0.175 Uiso 0.5 1 calc PRD E 2
C24B C 1.1963(7) 0.2960(6) 0.4290(5) 0.117(6) Uani 0.5 1 d PDU E 2
H24O H 1.2041 0.2759 0.4289 0.175 Uiso 0.5 1 calc PR E 2
H24P H 1.2136 0.3176 0.4062 0.175 Uiso 0.5 1 calc PR E 2
H24Q H 1.1691 0.2844 0.4172 0.175 Uiso 0.5 1 calc PR E 2
C24C C 1.1887(7) 0.3442(5) 0.4853(10) 0.117(6) Uani 0.5 1 d PDU E 2
H24R H 1.1896 0.3528 0.5206 0.175 Uiso 0.5 1 calc PR E 2
H24S H 1.162 0.3338 0.4717 0.175 Uiso 0.5 1 calc PR E 2
H24T H 1.2073 0.3665 0.4645 0.175 Uiso 0.5 1 calc PR E 2
C24 C 1.0623(3) 0.2076(3) 0.5435(4) 0.058(3) Uani 1 1 d . . .
H24J H 1.0501 0.1802 0.5559 0.07 Uiso 1 1 calc R . .
H24K H 1.054 0.2069 0.5076 0.07 Uiso 1 1 calc R . .
O1 O 1 0 0.8433(4) 0.042(3) Uani 0.7952(12) 3 d SP . 1
H1 H 1 0 0.8814 0.05 Uiso 0.7952(12) 3 calc SPR . 1
O2 O 1.04068(17) 0.03847(17) 0.7543(2) 0.0258(12) Uani 0.7952(12) 1 d P . 1
H2 H 1.0658 0.0616 0.7425 0.031 Uiso 0.7952(12) 1 calc PR . 1
O3 O 0.96028(16) 0.00023(16) 0.6155(2) 0.0226(11) Uani 0.7952(12) 1 d P . 1
H3 H 0.936 -0.0001 0.6277 0.027 Uiso 0.7952(12) 1 calc PR . 1
O4 O 1.03814(17) 0.04085(15) 0.5089(2) 0.0236(12) Uani 0.7952(12) 1 d P . 1
H4 H 1.0621 0.0655 0.4975 0.028 Uiso 0.7952(12) 1 calc PR . 1
O5 O 1.03472(18) 0.04281(17) 0.3675(2) 0.0288(13) Uani 0.7952(12) 1 d P . 1
H5 H 1.0556 0.0692 0.3798 0.035 Uiso 0.7952(12) 1 calc PR . 1
O6 O 1.0334(2) 0.0428(2) 0.2629(2) 0.0410(16) Uani 0.7952(12) 1 d P . 1
H6 H 1.0541 0.0692 0.2505 0.049 Uiso 0.7952(12) 1 calc PR . 1
O7 O 1 0 0.1005(8) 0.118(7) Uani 0.7952(12) 3 d SPU . 1
O8 O 1.05694(18) 0.11593(17) 0.5544(2) 0.0463(15) Uani 1 1 d . F 1
O9 O 0.94362(16) 0.06113(16) 0.5606(2) 0.0417(14) Uani 1 1 d . G 1
O10 O 0.9214(2) 0.0400(3) 0.3182(3) 0.080(2) Uani 1 1 d . H 1
O11 O 1.0372(2) 0.1151(2) 0.3120(3) 0.072(2) Uani 1 1 d . I 1
O12 O 1.0196(3) 0.1240(2) 0.8175(3) 0.061(2) Uani 0.7952(12) 1 d P . 1
O13 O 1.0032(4) 0.0637(4) 0.9016(4) 0.107(4) Uani 0.7952(12) 1 d P . 1
O201 O 1.1680(7) 0.3818(6) 0.6579(8) 0.40(2) Uani 1 1 d DU . .
C201 C 1.1504(7) 0.3450(6) 0.6624(11) 0.174(9) Uani 1 1 d DU . .
H20A H 1.1232 0.3399 0.6577 0.209 Uiso 1 1 calc R . .
H20B H 1.1529 0.3438 0.6998 0.209 Uiso 1 1 calc R . .
C202 C 1.1431(4) 0.3061(5) 0.6503(7) 0.119(6) Uani 1 1 d DU . .
H20C H 1.1259 0.2876 0.6763 0.179 Uiso 1 1 calc R . .
H20D H 1.1681 0.3062 0.6495 0.179 Uiso 1 1 calc R . .
H20E H 1.1303 0.2982 0.6168 0.179 Uiso 1 1 calc R . .
O301 O 0.7940(10) 0.1837(9) 0.4597(16) 0.40(2) Uani 1 1 d D . .
C301 C 0.7915(8) 0.1499(9) 0.4683(16) 0.250(17) Uiso 1 1 d D . .
H30A H 0.7729 0.1315 0.4427 0.3 Uiso 1 1 calc R . .
H30B H 0.7786 0.1409 0.5019 0.3 Uiso 1 1 calc R . .
C302 C 0.8282(8) 0.1435(6) 0.4685(9) 0.178(10) Uani 1 1 d D . .
H30C H 0.8192 0.1155 0.4642 0.267 Uiso 1 1 calc R . .
H30D H 0.8421 0.1526 0.5011 0.267 Uiso 1 1 calc R . .
H30E H 0.8459 0.1585 0.4405 0.267 Uiso 1 1 calc R . .
C401 C 1.1382(6) 0.1193(6) 0.8632(12) 0.059(7) Uiso 0.5 1 d PDU . 1
C402 C 1.1415(6) 0.1558(5) 0.8716(9) 0.062(6) Uiso 0.5 1 d PDU . 1
H402 H 1.1199 0.1594 0.864 0.075 Uiso 0.5 1 calc PR . 1
C403 C 1.1754(6) 0.1868(6) 0.8905(11) 0.081(7) Uiso 0.5 1 d PDU . 1
H403 H 1.1747 0.2093 0.9025 0.097 Uiso 0.5 1 calc PR . 1
C404 C 1.2100(7) 0.1867(8) 0.8929(13) 0.109(7) Uiso 0.5 1 d PDU . 1
H404 H 1.2347 0.2104 0.8943 0.131 Uiso 0.5 1 calc PR . 1
C405 C 1.2072(8) 0.1491(9) 0.8931(16) 0.148(9) Uiso 0.5 1 d PDU . 1
H405 H 1.2273 0.1455 0.9077 0.177 Uiso 0.5 1 calc PR . 1
C406 C 1.1724(7) 0.1161(7) 0.8702(12) 0.091(9) Uiso 0.5 1 d PDU . 1
H406 H 1.1726 0.093 0.8602 0.109 Uiso 0.5 1 calc PR . 1
C407 C 1.0984(4) 0.0877(3) 0.8439(5) 0.075(3) Uani 1 1 d . . .
O401 O 1.0707(2) 0.0922(3) 0.8415(4) 0.086(3) Uani 1 1 d . . .
O402 O 1.1021(3) 0.0581(3) 0.8272(4) 0.115(4) Uani 1 1 d U . .
C501 C 1.1322(8) 0.1222(10) 0.8616(17) 0.101(14) Uiso 0.5 1 d PDU . 2
C502 C 1.1308(8) 0.1509(9) 0.8915(13) 0.104(10) Uiso 0.5 1 d PDU . 2
H502 H 1.1066 0.1506 0.8958 0.125 Uiso 0.5 1 calc PR . 2
C503 C 1.1637(9) 0.1792(10) 0.9144(14) 0.129(12) Uiso 0.5 1 d PDU . 2
H503 H 1.1623 0.1994 0.9328 0.155 Uiso 0.5 1 calc PR . 2
C504 C 1.1988(8) 0.1799(9) 0.9122(12) 0.109(7) Uiso 0.5 1 d PDU . 2
H504 H 1.2191 0.1948 0.9361 0.131 Uiso 0.5 1 calc PR . 2
C505 C 1.2041(8) 0.1578(11) 0.8733(15) 0.148(9) Uiso 0.5 1 d PDU . 2
H505 H 1.2296 0.1641 0.862 0.177 Uiso 0.5 1 calc PR . 2
C506 C 1.1690(8) 0.1252(9) 0.8513(13) 0.115(11) Uiso 0.5 1 d PDU . 2
H506 H 1.1707 0.1062 0.8305 0.138 Uiso 0.5 1 calc PR . 2
C601 C 0.9896(6) 0.1105(5) 0.1619(8) 0.073(9) Uiso 0.33 1 d PDU J 1
C602 C 0.9976(8) 0.1110(7) 0.1107(9) 0.081(10) Uiso 0.33 1 d PDU J 1
H602 H 1.002 0.0913 0.0964 0.097 Uiso 0.33 1 calc PR J 1
C603 C 0.9991(9) 0.1404(9) 0.0801(8) 0.105(9) Uiso 0.33 1 d PDU J 1
H603 H 1.007 0.1426 0.0455 0.126 Uiso 0.33 1 calc PR J 1
C604 C 0.9890(13) 0.1665(11) 0.1004(11) 0.131(11) Uiso 0.33 1 d PDU J 1
H604 H 0.9825 0.1819 0.0786 0.157 Uiso 0.33 1 calc PR J 1
C605 C 0.9884(12) 0.1702(8) 0.1528(11) 0.105(9) Uiso 0.33 1 d PDU J 1
H605 H 0.9906 0.1933 0.1677 0.126 Uiso 0.33 1 calc PR J 1
C606 C 0.9846(7) 0.1397(6) 0.1832(7) 0.041(5) Uiso 0.33 1 d PDU J 1
H606 H 0.9786 0.139 0.2184 0.049 Uiso 0.33 1 calc PR J 1
C607 C 0.9855(6) 0.0771(6) 0.1958(7) 0.023(4) Uiso 0.33 1 d PDU J 1
O601 O 0.9954(6) 0.0555(6) 0.1719(8) 0.048(5) Uiso 0.33 1 d PD J 1
O602 O 0.9821(5) 0.0759(5) 0.2378(7) 0.020(4) Uiso 0.33 1 d PD J 1
C701 C 0.9718(6) 0.0986(7) 0.1676(13) 0.095(12) Uiso 0.33 1 d PDU K 2
C702 C 0.9760(8) 0.1003(8) 0.1150(13) 0.111(13) Uiso 0.33 1 d PDU K 2
H702 H 0.9782 0.0802 0.0975 0.133 Uiso 0.33 1 calc PR K 2
C703 C 0.9771(10) 0.1310(10) 0.0877(10) 0.105(9) Uiso 0.33 1 d PDU K 2
H703 H 0.9786 0.1313 0.0515 0.126 Uiso 0.33 1 calc PR K 2
C704 C 0.9760(13) 0.1612(10) 0.1132(14) 0.131(11) Uiso 0.33 1 d PDU K 2
H704 H 0.9778 0.1829 0.0947 0.157 Uiso 0.33 1 calc PR K 2
C705 C 0.9723(12) 0.1598(9) 0.1657(14) 0.105(9) Uiso 0.33 1 d PDU K 2
H705 H 0.9757 0.1821 0.1842 0.126 Uiso 0.33 1 calc PR K 2
C706 C 0.9634(13) 0.1254(11) 0.1909(11) 0.137(17) Uiso 0.33 1 d PDU K 2
H706 H 0.9518 0.1201 0.2238 0.164 Uiso 0.33 1 calc PR K 2
C707 C 0.9704(8) 0.0629(7) 0.1949(10) 0.043(6) Uiso 0.33 1 d PDU K 2
O701 O 0.9758(6) 0.0410(5) 0.1716(7) 0.045(4) Uiso 0.33 1 d PD K 2
O702 O 0.9730(6) 0.0715(6) 0.2455(8) 0.039(6) Uiso 0.33 1 d PD K 2
C101 C 1.0871(5) 0.2190(5) 0.3874(9) 0.146(8) Uani 1 1 d . . .
H10A H 1.0839 0.2043 0.3558 0.219 Uiso 1 1 calc R . .
H10B H 1.0789 0.2009 0.4165 0.219 Uiso 1 1 calc R . .
H10C H 1.1148 0.2392 0.3915 0.219 Uiso 1 1 calc R . .
C102 C 1.0626(5) 0.2378(5) 0.3849(9) 0.122(7) Uani 1 1 d . . .
O102 O 1.0602(3) 0.2586(4) 0.4204(4) 0.120(4) Uani 1 1 d . . .
O103 O 1.0414(3) 0.2319(3) 0.3449(4) 0.109(3) Uani 1 1 d . . .
C104 C 1.0190(4) 0.2488(4) 0.3392(6) 0.096(5) Uani 1 1 d . . .
H10D H 1.0358 0.2775 0.3446 0.115 Uiso 1 1 calc RD . .
H10E H 0.9986 0.2386 0.3661 0.115 Uiso 1 1 calc R . .
C105 C 1.0002(6) 0.2425(7) 0.2908(7) 0.159(9) Uani 1 1 d . . .
H10F H 0.9841 0.2552 0.2903 0.238 Uiso 1 1 calc R . .
H10G H 0.9834 0.2142 0.2849 0.238 Uiso 1 1 calc R . .
H10H H 1.0202 0.2539 0.2639 0.238 Uiso 1 1 calc R . .

loop_
_atom_site_aniso_label
_atom_site_aniso_U_11
_atom_site_aniso_U_22
_atom_site_aniso_U_33
_atom_site_aniso_U_23
_atom_site_aniso_U_13
_atom_site_aniso_U_12
Dy1 0.0447(3) 0.0436(3) 0.0219(2) -0.00585(18) -0.00126(19) 0.0234(2)
Dy2 0.0301(2) 0.0301(2) 0.0391(4) 0 0 0.01504(11)
Dy3 0.0312(2) 0.02422(19) 0.01659(17) -0.00029(14) -0.00111(14) 0.01548(17)
Dy4 0.0274(2) 0.0274(2) 0.0380(4) 0 0 0.01368(10)
Dy5 0.0497(3) 0.0447(3) 0.0231(2) 0.00513(19) -0.0010(2) 0.0252(2)
Dy6 0.0905(5) 0.0905(5) 0.0194(5) 0 0 0.0452(3)
Dy1' 0.0447(12) 0.0516(13) 0.0439(13) 0.0031(9) -0.0060(9) 0.0242(10)
Dy3' 0.0225(9) 0.0278(9) 0.0507(12) 0.0024(7) -0.0018(7) 0.0125(7)
Dy5' 0.0526(13) 0.0498(13) 0.0462(13) -0.0075(9) -0.0032(10) 0.0248(11)
Dy6' 0.106(3) 0.106(3) 0.059(3) 0 0 0.0532(14)
C111 0.065(7) 0.061(6) 0.090(9) 0.041(6) -0.007(6) 0.026(6)
O111 0.070(4) 0.046(4) 0.066(4) 0.002(3) -0.025(4) 0.029(3)
C11A 0.079(7) 0.045(5) 0.054(6) 0.009(4) -0.006(5) 0.038(5)
C11B 0.039(5) 0.093(8) 0.061(7) 0.041(6) 0.013(4) 0.036(5)
N112 0.073(6) 0.083(7) 0.069(6) 0.015(5) 0.006(5) 0.044(5)
N113 0.054(5) 0.123(8) 0.054(6) -0.032(5) 0.004(4) 0.035(5)
N114 0.063(6) 0.142(9) 0.061(6) -0.035(6) -0.026(5) 0.058(6)
N115 0.059(6) 0.161(11) 0.064(6) -0.006(6) -0.012(5) 0.069(7)
C112 0.064(7) 0.052(6) 0.071(7) 0.020(5) -0.029(6) 0.014(5)
C113 0.048(6) 0.089(9) 0.124(13) 0.051(9) -0.015(7) 0.024(6)
C114 0.075(9) 0.128(12) 0.099(11) 0.059(10) 0.005(8) 0.048(9)
C115 0.071(7) 0.085(8) 0.072(8) 0.030(6) 0.011(6) 0.050(6)
C116 0.073(7) 0.048(5) 0.060(7) 0.017(5) -0.001(5) 0.027(5)
C117 0.048(12) 0.083(18) 0.064(16) 0.000(13) 0.000(10) 0.039(13)
C118 0.132(18) 0.133(18) 0.124(19) -0.017(14) 0.003(14) 0.091(15)
C119 0.17(3) 0.19(3) 0.15(3) -0.029(18) -0.005(18) 0.09(2)
C110 0.13(2) 0.15(2) 0.16(2) 0.029(16) -0.022(15) 0.095(17)
C11C 0.102(18) 0.101(18) 0.078(16) 0.017(14) -0.015(13) 0.048(14)
C11D 0.087(15) 0.109(17) 0.131(19) 0.020(14) 0.025(13) 0.072(14)
C11E 0.062(12) 0.14(2) 0.117(19) 0.005(14) -0.013(12) 0.072(13)
C11F 0.080(14) 0.145(19) 0.122(18) 0.038(14) 0.008(13) 0.064(13)
C11 0.069(6) 0.053(5) 0.042(5) 0.005(4) -0.003(4) 0.040(5)
C121 0.064(6) 0.045(5) 0.074(7) 0.012(5) -0.035(5) 0.017(5)
O121 0.060(4) 0.059(4) 0.107(7) 0.025(4) -0.024(4) 0.019(4)
C122 0.054(5) 0.044(5) 0.047(6) 0.010(4) -0.012(4) 0.005(4)
C123 0.059(6) 0.043(5) 0.059(6) 0.015(4) -0.010(5) 0.019(4)
C124 0.057(6) 0.052(5) 0.054(6) 0.018(4) -0.017(4) 0.020(5)
C125 0.049(6) 0.083(8) 0.066(7) 0.015(6) -0.023(5) 0.022(5)
C126 0.066(6) 0.045(5) 0.062(6) 0.023(5) -0.023(5) 0.012(5)
C127 0.073(7) 0.073(7) 0.074(8) 0.021(6) -0.020(6) 0.035(6)
C128 0.133(10) 0.119(10) 0.144(11) 0.038(8) -0.030(8) 0.085(8)
C129 0.037(8) 0.049(9) 0.059(10) 0.031(8) -0.021(7) 0.006(7)
C120 0.037(9) 0.034(9) 0.101(17) 0.022(10) -0.003(10) 0.009(8)
C12A 0.133(10) 0.119(10) 0.144(11) 0.038(8) -0.030(8) 0.085(8)
C12B 0.133(10) 0.119(10) 0.144(11) 0.038(8) -0.030(8) 0.085(8)
C12C 0.133(10) 0.119(10) 0.144(11) 0.038(8) -0.030(8) 0.085(8)
C12 0.057(6) 0.058(6) 0.097(9) 0.045(6) -0.020(6) 0.007(5)
C131 0.048(5) 0.037(5) 0.063(6) 0.012(4) -0.003(4) 0.019(4)
O131 0.039(3) 0.045(3) 0.044(3) 0.006(3) -0.002(2) 0.018(3)
C13A 0.075(7) 0.057(6) 0.060(6) 0.030(5) 0.029(5) 0.037(5)
C13B 0.067(7) 0.049(6) 0.085(8) -0.001(5) 0.024(6) 0.030(5)
N132 0.049(4) 0.036(3) 0.029(3) 0.002(3) -0.011(3) 0.020(3)
N133 0.034(3) 0.031(3) 0.043(4) 0.001(3) 0.000(3) 0.010(3)
N134 0.061(4) 0.044(4) 0.028(3) 0.009(3) -0.004(3) 0.031(4)
N135 0.055(4) 0.053(4) 0.038(4) 0.008(3) 0.002(3) 0.033(4)
C132 0.056(5) 0.030(4) 0.067(6) 0.002(4) -0.015(5) 0.017(4)
C133 0.087(8) 0.057(6) 0.075(8) -0.001(5) -0.036(6) 0.042(6)
C134 0.081(8) 0.048(6) 0.110(10) 0.011(6) -0.024(7) 0.033(6)
C135 0.067(6) 0.045(5) 0.081(8) -0.003(5) -0.035(6) 0.029(5)
C136 0.048(5) 0.037(5) 0.069(7) 0.012(4) -0.017(5) 0.010(4)
C137 0.145(13) 0.075(8) 0.103(11) -0.007(7) -0.049(9) 0.082(9)
C138 0.184(17) 0.052(8) 0.141(15) 0.019(8) -0.034(12) 0.058(10)
C139 0.175(13) 0.122(11) 0.154(13) 0.028(9) 0.031(11) 0.123(10)
C130 0.178(13) 0.095(9) 0.141(12) -0.015(8) -0.054(10) 0.102(10)
C13 0.049(5) 0.058(6) 0.044(5) 0.014(4) -0.005(4) 0.021(5)
C141 0.059(6) 0.039(5) 0.068(6) -0.002(4) -0.022(5) 0.037(4)
O141 0.062(4) 0.044(3) 0.045(3) -0.004(3) -0.013(3) 0.035(3)
C142 0.062(6) 0.059(6) 0.055(6) 0.015(5) -0.001(5) 0.041(5)
C143 0.083(7) 0.059(6) 0.079(8) 0.008(5) 0.008(6) 0.057(6)
C144 0.095(9) 0.069(7) 0.081(9) 0.004(6) 0.022(7) 0.051(7)
C145 0.105(9) 0.056(6) 0.092(9) -0.002(6) -0.009(7) 0.059(7)
C146 0.062(6) 0.048(5) 0.070(7) 0.000(5) -0.009(5) 0.035(5)
C147 0.100(12) 0.056(9) 0.127(15) -0.015(9) 0.030(10) 0.047(9)
C148 0.119(14) 0.107(14) 0.175(17) -0.007(12) 0.063(12) 0.082(12)
C149 0.112(13) 0.090(11) 0.075(11) -0.006(9) 0.003(9) 0.078(10)
C140 0.131(15) 0.109(13) 0.127(15) -0.054(11) -0.036(11) 0.098(12)
C14 0.059(6) 0.035(5) 0.074(7) 0.000(4) -0.017(5) 0.013(4)
C211 0.051(5) 0.078(7) 0.047(6) -0.018(5) -0.009(4) 0.039(5)
O211 0.068(4) 0.054(4) 0.053(4) -0.019(3) -0.021(3) 0.031(3)
C21A 0.120(11) 0.076(8) 0.084(9) 0.009(7) -0.008(8) 0.070(8)
C21B 0.076(8) 0.072(7) 0.057(7) -0.004(5) -0.009(6) 0.036(6)
N212 0.092(8) 0.080(7) 0.099(9) -0.011(6) -0.002(6) 0.046(6)
N213 0.098(8) 0.105(8) 0.077(7) -0.021(6) 0.001(6) 0.057(7)
N214 0.049(5) 0.063(5) 0.067(6) -0.007(4) -0.008(4) 0.030(4)
N215 0.033(4) 0.127(9) 0.081(7) 0.016(7) -0.010(4) 0.018(5)
C212 0.062(7) 0.066(7) 0.092(9) -0.044(6) -0.027(6) 0.037(6)
C213 0.066(8) 0.155(14) 0.110(12) -0.082(10) -0.026(8) 0.064(9)
C214 0.038(6) 0.091(9) 0.145(13) -0.061(9) -0.016(7) 0.024(6)
C215 0.044(6) 0.095(9) 0.095(10) -0.027(7) -0.002(6) 0.027(6)
C216 0.059(7) 0.092(9) 0.116(11) -0.053(8) -0.030(7) 0.049(7)
C217 0.104(12) 0.119(12) 0.173(15) -0.071(11) 0.008(11) 0.031(9)
C218 0.121(12) 0.132(12) 0.157(14) -0.084(10) 0.029(10) 0.033(9)
C219 0.075(11) 0.139(17) 0.22(3) -0.095(18) -0.007(14) 0.014(11)
C210 0.083(10) 0.126(12) 0.211(16) -0.031(12) -0.017(11) 0.019(9)
C21 0.046(5) 0.055(6) 0.087(8) -0.015(5) 0.007(5) 0.028(5)
C221 0.045(5) 0.060(6) 0.080(7) -0.024(5) -0.016(5) 0.031(5)
O221 0.070(5) 0.071(5) 0.119(7) -0.050(5) -0.036(5) 0.048(4)
C222 0.041(5) 0.073(6) 0.054(6) -0.036(5) -0.015(4) 0.026(5)
C223 0.038(4) 0.047(5) 0.056(6) -0.019(4) -0.007(4) 0.022(4)
C224 0.045(5) 0.072(6) 0.057(6) -0.028(5) -0.003(4) 0.031(5)
C225 0.040(5) 0.062(6) 0.056(6) -0.030(5) -0.007(4) 0.020(4)
C226 0.074(7) 0.052(5) 0.050(6) -0.017(4) -0.002(5) 0.037(5)
C227 0.049(6) 0.075(8) 0.129(12) -0.045(8) -0.012(7) 0.028(6)
C228 0.156(14) 0.118(12) 0.162(14) -0.041(9) -0.018(9) 0.077(10)
C229 0.156(14) 0.118(12) 0.162(14) -0.041(9) -0.018(9) 0.077(10)
C220 0.156(14) 0.118(12) 0.162(14) -0.041(9) -0.018(9) 0.077(10)
C22A 0.081(8) 0.069(7) 0.114(9) -0.048(7) -0.031(7) 0.045(6)
C22B 0.081(8) 0.069(7) 0.114(9) -0.048(7) -0.031(7) 0.045(6)
C22C 0.081(8) 0.069(7) 0.114(9) -0.048(7) -0.031(7) 0.045(6)
C22 0.053(6) 0.070(6) 0.056(6) -0.021(5) -0.013(5) 0.037(5)
C231 0.047(5) 0.076(7) 0.040(5) -0.031(5) -0.016(4) 0.019(5)
O231 0.042(3) 0.032(3) 0.068(4) -0.017(3) -0.007(3) 0.009(3)
C23A 0.061(6) 0.032(4) 0.066(6) -0.020(4) -0.023(5) 0.022(4)
C23B 0.091(8) 0.076(7) 0.050(6) -0.010(5) -0.005(5) 0.069(6)
N232 0.045(4) 0.042(4) 0.030(4) -0.007(3) -0.007(3) 0.021(3)
N233 0.042(4) 0.044(4) 0.026(3) 0.004(3) 0.004(3) 0.020(3)
N234 0.046(4) 0.050(4) 0.047(4) -0.005(3) -0.005(3) 0.029(3)
N235 0.055(4) 0.040(4) 0.029(4) -0.008(3) -0.004(3) 0.023(3)
C232 0.058(6) 0.049(5) 0.067(7) -0.027(5) -0.025(5) 0.017(5)
C233 0.083(8) 0.054(6) 0.074(8) -0.021(5) -0.037(6) 0.033(6)
C234 0.114(10) 0.070(7) 0.078(9) -0.035(6) -0.042(7) 0.061(7)
C235 0.097(9) 0.078(8) 0.085(9) -0.046(7) -0.043(7) 0.054(7)
C236 0.068(7) 0.060(6) 0.084(8) -0.045(6) -0.037(6) 0.041(5)
C237 0.176(17) 0.086(10) 0.118(13) -0.034(9) -0.044(12) 0.091(11)
C238 0.134(18) 0.097(16) 0.129(19) -0.011(13) -0.020(14) 0.080(14)
C239 0.129(18) 0.107(16) 0.106(17) -0.043(13) -0.008(14) 0.075(14)
C230 0.16(2) 0.087(15) 0.126(19) 0.010(14) -0.030(15) 0.055(14)
C23C 0.16(2) 0.125(18) 0.115(19) -0.014(14) 0.016(15) 0.085(16)
C23D 0.114(16) 0.068(12) 0.071(13) 0.008(10) 0.008(12) 0.048(12)
C23E 0.17(2) 0.116(17) 0.18(2) 0.022(14) -0.027(15) 0.112(16)
C23 0.046(5) 0.062(6) 0.062(6) -0.026(5) -0.013(4) 0.022(5)
C241 0.059(6) 0.041(5) 0.061(6) -0.016(4) -0.006(5) 0.024(5)
O241 0.051(4) 0.055(4) 0.051(4) -0.020(3) -0.002(3) 0.018(3)
C242 0.067(7) 0.048(5) 0.060(6) -0.022(5) -0.006(5) 0.027(5)
C243 0.063(7) 0.039(5) 0.119(11) -0.009(6) 0.003(7) 0.023(5)
C244 0.149(14) 0.028(5) 0.114(12) 0.003(6) 0.036(10) 0.024(7)
C245 0.071(8) 0.037(5) 0.101(10) -0.001(5) -0.007(7) 0.014(5)
C246 0.062(6) 0.041(5) 0.061(6) -0.024(4) -0.006(5) 0.015(5)
C247 0.087(9) 0.058(7) 0.170(14) 0.032(8) -0.019(9) -0.006(7)
C248 0.130(17) 0.029(9) 0.126(17) -0.016(11) 0.024(14) 0.009(10)
C249 0.140(18) 0.110(17) 0.080(15) -0.014(12) 0.061(14) 0.031(13)
C240 0.14(2) 0.111(19) 0.16(2) -0.002(16) -0.006(17) 0.019(15)
C24A 0.125(10) 0.103(9) 0.123(11) 0.024(8) 0.024(8) 0.058(8)
C24B 0.125(10) 0.103(9) 0.123(11) 0.024(8) 0.024(8) 0.058(8)
C24C 0.125(10) 0.103(9) 0.123(11) 0.024(8) 0.024(8) 0.058(8)
C24 0.063(6) 0.055(6) 0.051(6) -0.029(5) -0.021(5) 0.025(5)
O1 0.057(5) 0.057(5) 0.012(5) 0 0 0.029(2)
O2 0.033(3) 0.030(3) 0.014(3) 0.000(2) -0.002(2) 0.015(3)
O3 0.022(3) 0.029(3) 0.018(3) -0.003(2) -0.001(2) 0.014(2)
O4 0.025(3) 0.016(3) 0.029(3) 0.005(2) -0.003(2) 0.010(2)
O5 0.036(3) 0.030(3) 0.018(3) 0.001(2) -0.004(2) 0.014(3)
O6 0.067(5) 0.045(4) 0.020(3) 0.001(3) 0.000(3) 0.035(4)
O7 0.150(10) 0.150(10) 0.053(10) 0 0 0.075(5)
O8 0.047(3) 0.038(3) 0.046(4) -0.007(3) -0.011(3) 0.015(3)
O9 0.038(3) 0.031(3) 0.063(4) 0.017(3) 0.004(3) 0.022(2)
O10 0.057(4) 0.106(6) 0.082(6) 0.022(5) -0.007(4) 0.045(4)
O11 0.078(5) 0.055(4) 0.068(5) 0.023(4) -0.011(4) 0.022(4)
O12 0.105(7) 0.051(5) 0.039(5) -0.026(4) -0.023(4) 0.048(5)
O13 0.148(11) 0.173(12) 0.056(7) -0.040(7) -0.014(7) 0.123(10)
O201 0.23(2) 0.45(4) 0.150(17) 0.09(2) -0.025(15) -0.11(2)
C201 0.170(15) 0.213(17) 0.192(17) -0.024(14) 0.007(13) 0.135(14)
C202 0.083(10) 0.124(13) 0.158(16) -0.071(11) -0.027(10) 0.057(9)
O301 0.45(5) 0.21(3) 0.52(6) -0.10(3) -0.01(4) 0.14(3)
C302 0.26(3) 0.115(15) 0.17(2) 0.078(14) 0.09(2) 0.101(17)
C407 0.064(7) 0.064(7) 0.074(8) 0.006(6) -0.003(6) 0.015(6)
O401 0.063(5) 0.111(7) 0.097(7) -0.026(5) -0.012(4) 0.053(5)
O402 0.125(7) 0.101(6) 0.151(9) -0.076(6) -0.082(7) 0.081(6)
C101 0.126(14) 0.110(13) 0.22(2) -0.065(14) -0.058(14) 0.071(12)
C102 0.073(9) 0.089(11) 0.20(2) -0.026(12) -0.055(12) 0.034(8)
O102 0.124(9) 0.108(8) 0.096(8) -0.007(6) -0.014(7) 0.032(7)
O103 0.068(6) 0.093(7) 0.115(8) 0.008(6) -0.010(6) 0.002(5)
C104 0.077(9) 0.095(10) 0.095(10) 0.033(8) -0.015(7) 0.027(8)
C105 0.110(13) 0.20(2) 0.116(15) 0.027(14) -0.031(11) 0.042(14)

loop_
_atom_type_symbol
_atom_type_description
_atom_type_scat_dispersion_real
_atom_type_scat_dispersion_imag
_atom_type_scat_source
C C 0.0033 0.0016 'International Tables Vol C Tables 4.2.6.8 and 6.1.1.4'
H H 0 0 'International Tables Vol C Tables 4.2.6.8 and 6.1.1.4'
N N 0.0061 0.0033 'International Tables Vol C Tables 4.2.6.8 and 6.1.1.4'
O O 0.0106 0.006 'International Tables Vol C Tables 4.2.6.8 and 6.1.1.4'
Dy Dy -0.1892 4.4098 'International Tables Vol C Tables 4.2.6.8 and 6.1.1.4'

loop_
_exptl_crystal_face_index_h
_exptl_crystal_face_index_k
_exptl_crystal_face_index_l
_exptl_crystal_face_perp_dist
2 3 -6 0.0338
0 -1 1 0.042
1 -1 -1 0.0932
-1 1 1 0.0602
1 0 1 0.0607
-1 0 -1 0.0876
-1 -6 -6 0.0884

loop_
_geom_angle_atom_site_label_1
_geom_angle_atom_site_label_2
_geom_angle_atom_site_label_3
_geom_angle
_geom_angle_site_symmetry_1
_geom_angle_site_symmetry_3
O402 Dy1 O1 98.2(3) 2_645 .
O402 Dy1 O2 141.4(3) 2_645 .
O1 Dy1 O2 73.0(2) . .
O402 Dy1 O401 142.4(3) 2_645 .
O1 Dy1 O401 88.2(2) . .
O2 Dy1 O401 75.9(2) . .
O402 Dy1 O12 82.8(3) 2_645 .
O1 Dy1 O12 152.2(3) . .
O2 Dy1 O12 122.5(3) . .
O401 Dy1 O12 75.2(3) . .
O402 Dy1 O13 75.1(4) 2_645 .
O1 Dy1 O13 74.5(4) . .
O2 Dy1 O13 133.8(3) . .
O401 Dy1 O13 71.0(4) . .
O12 Dy1 O13 78.9(4) . .
O402 Dy1 O2 73.8(3) 2_645 2_645
O1 Dy1 O2 71.6(2) . 2_645
O2 Dy1 O2 67.7(3) . 2_645
O401 Dy1 O2 142.1(2) . 2_645
O12 Dy1 O2 134.0(2) . 2_645
O13 Dy1 O2 129.4(4) . 2_645
O402 Dy1 N234 88.7(3) 2_645 .
O1 Dy1 N234 139.7(3) . .
O2 Dy1 N234 77.0(2) . .
O401 Dy1 N234 110.0(3) . .
O12 Dy1 N234 68.0(2) . .
O13 Dy1 N234 144.8(3) . .
O2 Dy1 N234 72.4(2) 2_645 .
O3 Dy2 O3 69.6(2) . 2_645
O3 Dy2 O3 69.6(2) . 3_765
O3 Dy2 O3 69.6(2) 2_645 3_765
O3 Dy2 O2 143.48(19) . .
O3 Dy2 O2 140.52(19) 2_645 .
O3 Dy2 O2 98.79(18) 3_765 .
O3 Dy2 O2 98.79(18) . 2_645
O3 Dy2 O2 143.48(19) 2_645 2_645
O3 Dy2 O2 140.52(19) 3_765 2_645
O2 Dy2 O2 67.7(2) . 2_645
O3 Dy2 O2 140.52(19) . 3_765
O3 Dy2 O2 98.79(18) 2_645 3_765
O3 Dy2 O2 143.48(19) 3_765 3_765
O2 Dy2 O2 67.7(2) . 3_765
O2 Dy2 O2 67.7(2) 2_645 3_765
O3 Dy2 N233 69.8(2) . 2_645
O3 Dy2 N233 71.4(2) 2_645 2_645
O3 Dy2 N233 131.0(2) 3_765 2_645
O2 Dy2 N233 130.2(2) . 2_645
O2 Dy2 N233 72.1(2) 2_645 2_645
O2 Dy2 N233 70.8(2) 3_765 2_645
O3 Dy2 N233 71.4(2) . .
O3 Dy2 N233 131.0(2) 2_645 .
O3 Dy2 N233 69.8(2) 3_765 .
O2 Dy2 N233 72.1(2) . .
O2 Dy2 N233 70.8(2) 2_645 .
O2 Dy2 N233 130.2(2) 3_765 .
N233 Dy2 N233 119.999(3) 2_645 .
O3 Dy2 N233 131.0(2) . 3_765
O3 Dy2 N233 69.8(2) 2_645 3_765
O3 Dy2 N233 71.4(2) 3_765 3_765
O2 Dy2 N233 70.8(2) . 3_765
O2 Dy2 N233 130.2(2) 2_645 3_765
O2 Dy2 N233 72.1(2) 3_765 3_765
N233 Dy2 N233 119.999(3) 2_645 3_765
N233 Dy2 N233 119.999(4) . 3_765
O4 Dy3 O9 140.8(2) . .
O4 Dy3 O3 111.27(18) . .
O9 Dy3 O3 84.10(18) . .
O4 Dy3 O8 76.7(2) . .
O9 Dy3 O8 110.5(2) . .
O3 Dy3 O8 146.8(2) . .
O4 Dy3 O3 72.75(19) . 3_765
O9 Dy3 O3 144.9(2) . 3_765
O3 Dy3 O3 69.8(3) . 3_765
O8 Dy3 O3 83.1(2) . 3_765
O4 Dy3 O4 68.9(3) . 2_645
O9 Dy3 O4 83.4(2) . 2_645
O3 Dy3 O4 71.81(19) . 2_645
O8 Dy3 O4 137.5(2) . 2_645
O3 Dy3 O4 108.81(18) 3_765 2_645
O4 Dy3 N133 75.0(2) . .
O9 Dy3 N133 71.2(2) . .
O3 Dy3 N133 140.24(19) . .
O8 Dy3 N133 72.6(2) . .
O3 Dy3 N133 143.2(2) 3_765 .
O4 Dy3 N133 74.8(2) 2_645 .
O4 Dy3 N232 142.2(2) . .
O9 Dy3 N232 74.6(2) . .
O3 Dy3 N232 78.6(2) . .
O8 Dy3 N232 77.0(2) . .
O3 Dy3 N232 77.4(2) 3_765 .
O4 Dy3 N232 144.7(2) 2_645 .
N133 Dy3 N232 121.5(2) . .
O5 Dy4 O5 69.0(2) 2_645 .
O5 Dy4 O5 69.0(2) 2_645 3_765
O5 Dy4 O5 69.0(2) . 3_765
O5 Dy4 O4 146.59(18) 2_645 .
O5 Dy4 O4 100.31(18) . .
O5 Dy4 O4 138.55(19) 3_765 .
O5 Dy4 O4 100.31(18) 2_645 2_645
O5 Dy4 O4 138.55(19) . 2_645
O5 Dy4 O4 146.59(18) 3_765 2_645
O4 Dy4 O4 66.1(2) . 2_645
O5 Dy4 O4 138.55(19) 2_645 3_765
O5 Dy4 O4 146.59(18) . 3_765
O5 Dy4 O4 100.31(18) 3_765 3_765
O4 Dy4 O4 66.1(2) . 3_765
O4 Dy4 O4 66.1(2) 2_645 3_765
O5 Dy4 N134 70.2(2) 2_645 2_645
O5 Dy4 N134 132.3(2) . 2_645
O5 Dy4 N134 74.2(2) 3_765 2_645
O4 Dy4 N134 127.4(2) . 2_645
O4 Dy4 N134 72.4(2) 2_645 2_645
O4 Dy4 N134 68.3(2) 3_765 2_645
O5 Dy4 N134 74.2(2) 2_645 .
O5 Dy4 N134 70.2(2) . .
O5 Dy4 N134 132.3(2) 3_765 .
O4 Dy4 N134 72.4(2) . .
O4 Dy4 N134 68.3(2) 2_645 .
O4 Dy4 N134 127.4(2) 3_765 .
N134 Dy4 N134 119.926(16) 2_645 .
O5 Dy4 N134 132.3(2) 2_645 3_765
O5 Dy4 N134 74.2(2) . 3_765
O5 Dy4 N134 70.2(2) 3_765 3_765
O4 Dy4 N134 68.3(2) . 3_765
O4 Dy4 N134 127.4(2) 2_645 3_765
O4 Dy4 N134 72.4(2) 3_765 3_765
N134 Dy4 N134 119.926(16) 2_645 3_765
N134 Dy4 N134 119.926(17) . 3_765
O6 Dy5 O5 108.5(2) . 2_645
O6 Dy5 O602 78.4(5) . .
O5 Dy5 O602 145.6(4) 2_645 .
O6 Dy5 O6 68.7(4) . 2_645
O5 Dy5 O6 71.3(2) 2_645 2_645
O602 Dy5 O6 80.9(4) . 2_645
O6 Dy5 O11 80.3(3) . .
O5 Dy5 O11 143.0(2) 2_645 .
O602 Dy5 O11 70.6(4) . .
O6 Dy5 O11 141.5(2) 2_645 .
O6 Dy5 O5 70.5(2) . .
O5 Dy5 O5 68.5(3) 2_645 .
O602 Dy5 O5 141.4(4) . .
O6 Dy5 O5 107.3(2) 2_645 .
O11 Dy5 O5 82.0(2) . .
O6 Dy5 O10 145.8(3) . .
O5 Dy5 O10 81.7(2) 2_645 .
O602 Dy5 O10 76.0(5) . .
O6 Dy5 O10 85.1(3) 2_645 .
O11 Dy5 O10 111.5(3) . .
O5 Dy5 O10 141.0(2) . .
O6 Dy5 N135 139.7(2) . .
O5 Dy5 N135 78.1(2) 2_645 .
O602 Dy5 N135 119.0(4) . .
O6 Dy5 N135 144.9(2) 2_645 .
O11 Dy5 N135 73.4(3) . .
O5 Dy5 N135 75.9(2) . .
O10 Dy5 N135 73.6(3) . .
O6 Dy6 O6 68.8(3) . 3_765
O6 Dy6 O6 68.8(3) . 2_645
O6 Dy6 O6 68.8(3) 3_765 2_645
O6 Dy6 O601 145.0(5) . 2_645
O6 Dy6 O601 87.8(5) 3_765 2_645
O6 Dy6 O601 78.8(5) 2_645 2_645
O6 Dy6 O601 78.8(5) . .
O6 Dy6 O601 145.0(5) 3_765 .
O6 Dy6 O601 87.8(5) 2_645 .
O601 Dy6 O601 113.6(4) 2_645 .
O6 Dy6 O601 87.8(5) . 3_765
O6 Dy6 O601 78.8(5) 3_765 3_765
O6 Dy6 O601 145.0(5) 2_645 3_765
O601 Dy6 O601 113.6(4) 2_645 3_765
O601 Dy6 O601 113.6(4) . 3_765
O6 Dy6 O7 139.28(17) . .
O6 Dy6 O7 139.28(17) 3_765 .
O6 Dy6 O7 139.28(17) 2_645 .
O601 Dy6 O7 75.0(5) 2_645 .
O601 Dy6 O7 75.0(5) . .
O601 Dy6 O7 75.0(5) 3_765 .
C116 C111 O111 121.4(9) . .
C116 C111 C112 120.5(12) . .
O111 C111 C112 117.9(12) . .
C111 O111 C11A 109.1(8) . .
C11B C11A O111 105.7(8) . .
C11B C11A H11A 110.6 . .
O111 C11A H11A 110.6 . .
C11B C11A H11B 110.6 . .
O111 C11A H11B 110.6 . .
H11A C11A H11B 108.7 . .
N112 C11B N115 110.5(10) . .
N112 C11B C11A 127.0(10) . .
N115 C11B C11A 122.5(9) . .
C11B N112 N113 109.7(10) . .
N114 N113 N112 103.9(9) . .
N115 N114 N113 111.1(9) . .
N114 N115 C11B 104.7(8) . .
C113 C112 C12 121.7(11) . .
C113 C112 C111 118.5(12) . .
C12 C112 C111 119.3(12) . .
C112 C113 C114 123.4(11) . .
C112 C113 H113 118.3 . .
C114 C113 H113 118.3 . .
C115 C114 C113 115.2(14) . .
C115 C114 C11C 133.0(17) . .
C113 C114 C11C 110.3(16) . .
C115 C114 C117 115.6(16) . .
C113 C114 C117 128.0(14) . .
C114 C115 C116 125.8(13) . .
C114 C115 H115 117.1 . .
C116 C115 H115 117.1 . .
C111 C116 C115 116.1(11) . .
C111 C116 C11 121.2(10) . .
C115 C116 C11 122.7(11) . .
C118 C117 C119 109(2) . .
C118 C117 C110 103.0(19) . .
C119 C117 C110 106(2) . .
C118 C117 C114 118.2(18) . .
C119 C117 C114 119(3) . .
C110 C117 C114 98(2) . .
C117 C118 H11C 109.5 . .
C117 C118 H11D 109.5 . .
H11C C118 H11D 109.5 . .
C117 C118 H11E 109.5 . .
H11C C118 H11E 109.5 . .
H11D C118 H11E 109.5 . .
C117 C119 H11F 109.5 . .
C117 C119 H11G 109.5 . .
H11F C119 H11G 109.5 . .
C117 C119 H11H 109.5 . .
H11F C119 H11H 109.5 . .
H11G C119 H11H 109.5 . .
C117 C110 H11I 109.5 . .
C117 C110 H11J 109.5 . .
H11I C110 H11J 109.5 . .
C117 C110 H11K 109.5 . .
H11I C110 H11K 109.5 . .
H11J C110 H11K 109.5 . .
C114 C11C C11D 106(2) . .
C114 C11C C11E 113(2) . .
C11D C11C C11E 107(2) . .
C114 C11C C11F 118(2) . .
C11D C11C C11F 107(2) . .
C11E C11C C11F 105.4(19) . .
C11C C11D H11N 109.5 . .
C11C C11D H11O 109.5 . .
H11N C11D H11O 109.5 . .
C11C C11D H11P 109.5 . .
H11N C11D H11P 109.5 . .
H11O C11D H11P 109.5 . .
C11C C11E H11Q 109.5 . .
C11C C11E H11R 109.5 . .
H11Q C11E H11R 109.5 . .
C11C C11E H11S 109.5 . .
H11Q C11E H11S 109.5 . .
H11R C11E H11S 109.5 . .
C11C C11F H11T 109.5 . .
C11C C11F H11U 109.5 . .
H11T C11F H11U 109.5 . .
C11C C11F H11V 109.5 . .
H11T C11F H11V 109.5 . .
H11U C11F H11V 109.5 . .
C116 C11 C142 109.8(7) . .
C116 C11 H11L 109.7 . .
C142 C11 H11L 109.7 . .
C116 C11 H11M 109.7 . .
C142 C11 H11M 109.7 . .
H11L C11 H11M 108.2 . .
O121 C121 C126 122.2(8) . .
O121 C121 C122 120.0(9) . .
C126 C121 C122 117.6(8) . .
C123 C122 C121 120.6(9) . .
C123 C122 C13 122.7(8) . .
C121 C122 C13 116.6(8) . .
C124 C123 C122 123.1(8) . .
C124 C123 H123 118.5 . .
C122 C123 H123 118.5 . .
C123 C124 C125 119.3(8) . .
C123 C124 C127 121.8(7) . .
C125 C124 C127 119.0(8) . .
C124 C125 C126 118.3(9) . .
C124 C125 H125 120.8 . .
C126 C125 H125 120.8 . .
C121 C126 C125 120.8(8) . .
C121 C126 C12 124.7(8) . .
C125 C126 C12 114.2(9) . .
C12B C127 C124 114.4(11) . .
C128 C127 C124 113.7(10) . .
C128 C127 C129 110.1(11) . .
C124 C127 C129 108.2(9) . .
C124 C127 C120 107.7(9) . .
C129 C127 C120 105.5(9) . .
C12B C127 C12A 112.7(12) . .
C124 C127 C12A 108.6(9) . .
C12B C127 C12C 112.4(12) . .
C124 C127 C12C 105.1(9) . .
C12A C127 C12C 102.7(11) . .
C127 C128 H12A 109.5 . .
C127 C128 H12B 109.5 . .
H12A C128 H12B 109.5 . .
C127 C128 H12C 109.5 . .
H12A C128 H12C 109.5 . .
H12B C128 H12C 109.5 . .
C127 C129 H12D 109.5 . .
C127 C129 H12E 109.5 . .
H12D C129 H12E 109.5 . .
C127 C129 H12F 109.5 . .
H12D C129 H12F 109.5 . .
H12E C129 H12F 109.5 . .
C127 C120 H12G 109.5 . .
C127 C120 H12H 109.5 . .
H12G C120 H12H 109.5 . .
C127 C120 H12I 109.5 . .
H12G C120 H12I 109.5 . .
H12H C120 H12I 109.5 . .
C127 C12A H12L 109.5 . .
C127 C12A H12M 109.5 . .
H12L C12A H12M 109.5 . .
C127 C12A H12N 109.5 . .
H12L C12A H12N 109.5 . .
H12M C12A H12N 109.5 . .
C127 C12B H12O 109.5 . .
C127 C12B H12P 109.5 . .
H12O C12B H12P 109.5 . .
C127 C12B H12Q 109.5 . .
H12O C12B H12Q 109.5 . .
H12P C12B H12Q 109.5 . .
C127 C12C H12R 109.5 . .
C127 C12C H12S 109.5 . .
H12R C12C H12S 109.5 . .
C127 C12C H12T 109.5 . .
H12R C12C H12T 109.5 . .
H12S C12C H12T 109.5 . .
C112 C12 C126 117.6(10) . .
C112 C12 H12J 107.9 . .
C126 C12 H12J 107.9 . .
C112 C12 H12K 107.9 . .
C126 C12 H12K 107.9 . .
H12J C12 H12K 107.2 . .
C132 C131 C136 122.3(8) . .
C132 C131 O131 118.2(7) . .
C136 C131 O131 119.4(7) . .
C131 O131 C13A 114.3(6) . .
O131 C13A C13B 106.7(7) . .
O131 C13A H13A 110.4 . .
C13B C13A H13A 110.4 . .
O131 C13A H13B 110.4 . .
C13B C13A H13B 110.4 . .
H13A C13A H13B 108.6 . .
N135 C13B N132 114.7(10) . .
N135 C13B C13A 121.6(11) . .
N132 C13B C13A 123.2(9) . .
N133 N132 C13B 103.1(7) . .
N134 N133 N132 110.6(6) . .
N134 N133 Dy3 117.4(5) . .
N132 N133 Dy3 130.6(5) . .
N133 N134 N135 109.5(6) . .
N133 N134 Dy4 124.9(5) . .
N135 N134 Dy4 125.3(5) . .
C13B N135 N134 102.0(8) . .
C13B N135 Dy5 143.1(7) . .
N134 N135 Dy5 113.2(5) . .
C133 C132 C131 114.8(8) . .
C133 C132 C14 122.4(8) . .
C131 C132 C14 122.8(7) . .
C132 C133 C134 127.3(9) . .
C132 C133 H133 116.4 . .
C134 C133 H133 116.4 . .
C135 C134 C133 113.9(9) . .
C135 C134 C137 124.3(8) . .
C133 C134 C137 121.7(9) . .
C136 C135 C134 122.0(9) . .
C136 C135 H135 119 . .
C134 C135 H135 119 . .
C131 C136 C135 119.4(9) . .
C131 C136 C13 120.6(7) . .
C135 C136 C13 120.0(8) . .
C138 C137 C139 105.0(13) . .
C138 C137 C130 105.7(12) . .
C139 C137 C130 112.1(13) . .
C138 C137 C134 111.7(12) . .
C139 C137 C134 110.7(11) . .
C130 C137 C134 111.3(10) . .
C137 C138 H13C 109.5 . .
C137 C138 H13D 109.5 . .
H13C C138 H13D 109.5 . .
C137 C138 H13E 109.5 . .
H13C C138 H13E 109.5 . .
H13D C138 H13E 109.5 . .
C137 C139 H13F 109.5 . .
C137 C139 H13G 109.5 . .
H13F C139 H13G 109.5 . .
C137 C139 H13H 109.5 . .
H13F C139 H13H 109.5 . .
H13G C139 H13H 109.5 . .
C137 C130 H13I 109.5 . .
C137 C130 H13J 109.5 . .
H13I C130 H13J 109.5 . .
C137 C130 H13K 109.5 . .
H13I C130 H13K 109.5 . .
H13J C130 H13K 109.5 . .
C122 C13 C136 107.3(8) . .
C122 C13 H13L 110.3 . .
C136 C13 H13L 110.3 . .
C122 C13 H13M 110.3 . .
C136 C13 H13M 110.3 . .
H13L C13 H13M 108.5 . .
C146 C141 C142 121.7(8) . .
C146 C141 O141 123.1(8) . .
C142 C141 O141 115.2(7) . .
C143 C142 C141 116.9(9) . .
C143 C142 C11 119.4(8) . .
C141 C142 C11 123.6(8) . .
C144 C143 C142 124.6(9) . .
C144 C143 H143 117.7 . .
C142 C143 H143 117.7 . .
C143 C144 C145 116.3(8) . .
C143 C144 C147 122.3(8) . .
C145 C144 C147 120.6(8) . .
C143 C144 C14A 131.4(10) . .
C145 C144 C14A 112.3(9) . .
C144 C145 C146 122.1(9) . .
C144 C145 H145 118.9 . .
C146 C145 H145 118.9 . .
C141 C146 C145 118.5(9) . .
C141 C146 C14 120.8(8) . .
C145 C146 C14 120.7(9) . .
C148 C147 C149 109.3(7) . .
C148 C147 C144 111.6(7) . .
C149 C147 C144 109.8(7) . .
C148 C147 C140 107.9(7) . .
C149 C147 C140 109.9(7) . .
C144 C147 C140 108.3(7) . .
C147 C148 H14A 109.5 . .
C147 C148 H14B 109.5 . .
H14A C148 H14B 109.5 . .
C147 C148 H14C 109.5 . .
H14A C148 H14C 109.5 . .
H14B C148 H14C 109.5 . .
C147 C149 H14D 109.5 . .
C147 C149 H14E 109.5 . .
H14D C149 H14E 109.5 . .
C147 C149 H14F 109.5 . .
H14D C149 H14F 109.5 . .
H14E C149 H14F 109.5 . .
C147 C140 H14G 109.5 . .
C147 C140 H14H 109.5 . .
H14G C140 H14H 109.5 . .
C147 C140 H14I 109.5 . .
H14G C140 H14I 109.5 . .
H14H C140 H14I 109.5 . .
C14C C14A C14B 109.6(8) . .
C14C C14A C14D 109.5(8) . .
C14B C14A C14D 110.1(8) . .
C14C C14A C144 110.5(8) . .
C14B C14A C144 108.3(8) . .
C14D C14A C144 108.9(8) . .
C14A C14B H14L 109.5 . .
C14A C14B H14M 109.5 . .
H14L C14B H14M 109.5 . .
C14A C14B H14N 109.5 . .
H14L C14B H14N 109.5 . .
H14M C14B H14N 109.5 . .
C14A C14C H14O 109.5 . .
C14A C14C H14P 109.5 . .
H14O C14C H14P 109.5 . .
C14A C14C H14Q 109.5 . .
H14O C14C H14Q 109.5 . .
H14P C14C H14Q 109.5 . .
C14A C14D H14R 109.5 . .
C14A C14D H14S 109.5 . .
H14R C14D H14S 109.5 . .
C14A C14D H14T 109.5 . .
H14R C14D H14T 109.5 . .
H14S C14D H14T 109.5 . .
C132 C14 C146 108.6(8) . .
C132 C14 H14J 110 . .
C146 C14 H14J 110 . .
C132 C14 H14K 110 . .
C146 C14 H14K 110 . .
H14J C14 H14K 108.3 . .
O211 C211 C216 118.9(8) . .
O211 C211 C212 120.7(9) . .
C216 C211 C212 120.3(10) . .
C211 O211 C21A 117.6(9) . .
O211 C21A C21B 114.0(11) . .
O211 C21A H21A 108.8 . .
C21B C21A H21A 108.8 . .
O211 C21A H21B 108.8 . .
C21B C21A H21B 108.8 . .
H21A C21A H21B 107.6 . .
N215 C21B N212 108.5(11) . .
N215 C21B C21A 128.4(12) . .
N212 C21B C21A 122.9(12) . .
N213 N212 C21B 106.9(11) . .
N214 N213 N212 108.6(10) . .
N213 N214 N215 111.1(9) . .
C21B N215 N214 104.5(9) . .
C213 C212 C211 118.6(12) . .
C213 C212 C22 117.9(10) . .
C211 C212 C22 123.2(10) . .
C212 C213 C214 123.0(11) . .
C212 C213 H213 118.5 . .
C214 C213 H213 118.5 . .
C213 C214 C215 116.8(11) . .
C213 C214 C217 126.5(13) . .
C215 C214 C217 116.6(14) . .
C216 C215 C214 120.7(12) . .
C216 C215 H215 119.6 . .
C214 C215 H215 119.6 . .
C215 C216 C211 120.5(11) . .
C215 C216 C21 116.4(12) . .
C211 C216 C21 122.6(10) . .
C219 C217 C214 115.3(19) . .
C219 C217 C218 121(2) . .
C214 C217 C218 106.4(17) . .
C219 C217 C210 101.0(18) . .
C214 C217 C210 105.0(17) . .
C218 C217 C210 106.4(19) . .
C217 C218 H21C 109.5 . .
C217 C218 H21D 109.5 . .
H21C C218 H21D 109.5 . .
C217 C218 H21E 109.5 . .
H21C C218 H21E 109.5 . .
H21D C218 H21E 109.5 . .
C217 C219 H21F 109.5 . .
C217 C219 H21G 109.5 . .
H21F C219 H21G 109.5 . .
C217 C219 H21H 109.5 . .
H21F C219 H21H 109.5 . .
H21G C219 H21H 109.5 . .
C217 C210 H21I 109.5 . .
C217 C210 H21J 109.5 . .
H21I C210 H21J 109.5 . .
C217 C210 H21K 109.5 . .
H21I C210 H21K 109.5 . .
H21J C210 H21K 109.5 . .
C242 C21 C216 110.7(8) . .
C242 C21 H21L 109.5 . .
C216 C21 H21L 109.5 . .
C242 C21 H21M 109.5 . .
C216 C21 H21M 109.5 . .
H21L C21 H21M 108.1 . .
C222 C221 C226 121.3(9) . .
C222 C221 O221 121.4(8) . .
C226 C221 O221 117.1(9) . .
C221 C222 C223 118.2(8) . .
C221 C222 C23 122.4(8) . .
C223 C222 C23 119.2(9) . .
C224 C223 C222 121.3(8) . .
C224 C223 H223 119.4 . .
C222 C223 H223 119.4 . .
C223 C224 C225 119.9(7) . .
C223 C224 C227 124.5(7) . .
C225 C224 C227 115.4(6) . .
C226 C225 C224 120.4(8) . .
C226 C225 H225 119.8 . .
C224 C225 H225 119.8 . .
C225 C226 C221 118.7(9) . .
C225 C226 C22 118.7(9) . .
C221 C226 C22 122.5(8) . .
C228 C227 C220 111.2(8) . .
C22A C227 C22B 112.1(8) . .
C22A C227 C22C 112.5(7) . .
C22B C227 C22C 108.6(7) . .
C228 C227 C229 110.7(8) . .
C220 C227 C229 110.5(8) . .
C22A C227 C224 109.3(7) . .
C228 C227 C224 108.9(7) . .
C220 C227 C224 108.5(7) . .
C22B C227 C224 108.0(7) . .
C22C C227 C224 106.2(7) . .
C229 C227 C224 107.0(7) . .
C227 C228 H22A 109.5 . .
C227 C228 H22B 109.5 . .
H22A C228 H22B 109.5 . .
C227 C228 H22C 109.5 . .
H22A C228 H22C 109.5 . .
H22B C228 H22C 109.5 . .
C227 C229 H22D 109.5 . .
C227 C229 H22E 109.5 . .
H22D C229 H22E 109.5 . .
C227 C229 H22F 109.5 . .
H22D C229 H22F 109.5 . .
H22E C229 H22F 109.5 . .
C227 C220 H22G 109.5 . .
C227 C220 H22H 109.5 . .
H22G C220 H22H 109.5 . .
C227 C220 H22I 109.5 . .
H22G C220 H22I 109.5 . .
H22H C220 H22I 109.5 . .
C227 C22A H22L 109.5 . .
C227 C22A H22M 109.5 . .
H22L C22A H22M 109.5 . .
C227 C22A H22N 109.5 . .
H22L C22A H22N 109.5 . .
H22M C22A H22N 109.5 . .
C227 C22B H22O 109.5 . .
C227 C22B H22P 109.5 . .
H22O C22B H22P 109.5 . .
C227 C22B H22Q 109.5 . .
H22O C22B H22Q 109.5 . .
H22P C22B H22Q 109.5 . .
C227 C22C H22R 109.5 . .
C227 C22C H22S 109.5 . .
H22R C22C H22S 109.5 . .
C227 C22C H22T 109.5 . .
H22R C22C H22T 109.5 . .
H22S C22C H22T 109.5 . .
C212 C22 C226 113.1(9) . .
C212 C22 H22J 109 . .
C226 C22 H22J 109 . .
C212 C22 H22K 109 . .
C226 C22 H22K 109 . .
H22J C22 H22K 107.8 . .
O231 C231 C232 122.4(9) . .
O231 C231 C236 121.5(10) . .
C232 C231 C236 116.0(11) . .
C231 O231 C23A 119.1(7) . .
O231 C23A C23B 109.8(8) . .
O231 C23A H23A 109.7 . .
C23B C23A H23A 109.7 . .
O231 C23A H23B 109.7 . .
C23B C23A H23B 109.7 . .
H23A C23A H23B 108.2 . .
N232 C23B N235 108.8(8) . .
N232 C23B C23A 130.5(9) . .
N235 C23B C23A 120.7(8) . .
C23B N232 N233 109.5(7) . .
C23B N232 Dy3 141.2(6) . .
N233 N232 Dy3 109.2(5) . .
N232 N233 N234 106.7(6) . .
N232 N233 Dy2 129.9(5) . .
N234 N233 Dy2 123.1(5) . .
N235 N234 N233 110.9(7) . .
N235 N234 Dy1 130.8(5) . .
N233 N234 Dy1 118.2(5) . .
N234 N235 C23B 104.1(6) . .
C231 C232 C233 121.3(11) . .
C231 C232 C24 120.8(10) . .
C233 C232 C24 117.7(11) . .
C234 C233 C232 123.2(12) . .
C234 C233 H233 118.4 . .
C232 C233 H233 118.4 . .
C233 C234 C235 115.7(10) . .
C233 C234 C237 122.4(11) . .
C235 C234 C237 121.4(10) . .
C234 C235 C236 124.7(11) . .
C234 C235 H235 117.7 . .
C236 C235 H235 117.7 . .
C235 C236 C231 119.0(12) . .
C235 C236 C23 122.8(10) . .
C231 C236 C23 118.1(10) . .
C23C C237 C23D 114.8(13) . .
C239 C237 C234 115.9(13) . .
C23C C237 C234 117.9(12) . .
C23D C237 C234 113.3(11) . .
C239 C237 C238 114.1(13) . .
C234 C237 C238 111.3(11) . .
C239 C237 C230 105.5(12) . .
C234 C237 C230 103.9(11) . .
C238 C237 C230 104.6(12) . .
C23C C237 C23E 102.7(12) . .
C23D C237 C23E 102.3(11) . .
C234 C237 C23E 103.0(11) . .
C237 C238 H23C 109.5 . .
C237 C238 H23D 109.5 . .
H23C C238 H23D 109.5 . .
C237 C238 H23E 109.5 . .
H23C C238 H23E 109.5 . .
H23D C238 H23E 109.5 . .
C237 C239 H23F 109.5 . .
C237 C239 H23G 109.5 . .
H23F C239 H23G 109.5 . .
C237 C239 H23H 109.5 . .
H23F C239 H23H 109.5 . .
H23G C239 H23H 109.5 . .
C237 C230 H23I 109.5 . .
C237 C230 H23J 109.5 . .
H23I C230 H23J 109.5 . .
C237 C230 H23K 109.5 . .
H23I C230 H23K 109.5 . .
H23J C230 H23K 109.5 . .
C237 C23C H23L 109.5 . .
C237 C23C H23M 109.5 . .
H23L C23C H23M 109.5 . .
C237 C23C H23N 109.5 . .
H23L C23C H23N 109.5 . .
H23M C23C H23N 109.5 . .
C237 C23D H23O 109.5 . .
C237 C23D H23P 109.5 . .
H23O C23D H23P 109.5 . .
C237 C23D H23Q 109.5 . .
H23O C23D H23Q 109.5 . .
H23P C23D H23Q 109.5 . .
C237 C23E H23R 109.5 . .
C237 C23E H23S 109.5 . .
H23R C23E H23S 109.5 . .
C237 C23E H23T 109.5 . .
H23R C23E H23T 109.5 . .
H23S C23E H23T 109.5 . .
C222 C23 C236 112.9(8) . .
C222 C23 H23U 109 . .
C236 C23 H23U 109 . .
C222 C23 H23V 109 . .
C236 C23 H23V 109 . .
H23U C23 H23V 107.8 . .
O241 C241 C246 118.8(9) . .
O241 C241 C242 120.2(9) . .
C246 C241 C242 121.0(10) . .
C241 C242 C243 116.3(10) . .
C241 C242 C21 123.7(10) . .
C243 C242 C21 120.0(10) . .
C244 C243 C242 122.3(10) . .
C244 C243 H243 118.8 . .
C242 C243 H243 118.8 . .
C243 C244 C245 118.8(9) . .
C243 C244 C247 118.8(9) . .
C245 C244 C247 122.4(11) . .
C246 C245 C244 123.2(12) . .
C246 C245 H245 118.4 . .
C244 C245 H245 118.4 . .
C245 C246 C241 118.4(10) . .
C245 C246 C24 122.7(11) . .
C241 C246 C24 118.8(9) . .
C249 C247 C240 111.0(8) . .
C24C C247 C24B 111.1(7) . .
C249 C247 C248 110.7(7) . .
C240 C247 C248 108.2(7) . .
C24C C247 C24A 111.0(7) . .
C24B C247 C24A 107.4(7) . .
C249 C247 C244 109.5(7) . .
C24C C247 C244 110.4(7) . .
C240 C247 C244 109.9(7) . .
C24B C247 C244 108.7(7) . .
C248 C247 C244 107.4(7) . .
C24A C247 C244 108.1(7) . .
C247 C248 H24A 109.5 . .
C247 C248 H24B 109.5 . .
H24A C248 H24B 109.5 . .
C247 C248 H24C 109.5 . .
H24A C248 H24C 109.5 . .
H24B C248 H24C 109.5 . .
C247 C249 H24D 109.5 . .
C247 C249 H24E 109.5 . .
H24D C249 H24E 109.5 . .
C247 C249 H24F 109.5 . .
H24D C249 H24F 109.5 . .
H24E C249 H24F 109.5 . .
C247 C240 H24G 109.5 . .
C247 C240 H24H 109.5 . .
H24G C240 H24H 109.5 . .
C247 C240 H24I 109.5 . .
H24G C240 H24I 109.5 . .
H24H C240 H24I 109.5 . .
C247 C24A H24L 109.5 . .
C247 C24A H24M 109.5 . .
H24L C24A H24M 109.5 . .
C247 C24A H24N 109.5 . .
H24L C24A H24N 109.5 . .
H24M C24A H24N 109.5 . .
C247 C24B H24O 109.5 . .
C247 C24B H24P 109.5 . .
H24O C24B H24P 109.5 . .
C247 C24B H24Q 109.5 . .
H24O C24B H24Q 109.5 . .
H24P C24B H24Q 109.5 . .
C247 C24C H24R 109.5 . .
C247 C24C H24S 109.5 . .
H24R C24C H24S 109.5 . .
C247 C24C H24T 109.5 . .
H24R C24C H24T 109.5 . .
H24S C24C H24T 109.5 . .
C246 C24 C232 111.4(7) . .
C246 C24 H24J 109.3 . .
C232 C24 H24J 109.3 . .
C246 C24 H24K 109.3 . .
C232 C24 H24K 109.3 . .
H24J C24 H24K 108 . .
Dy1 O1 Dy1 106.7(3) 2_645 .
Dy1 O1 Dy1 106.7(3) 2_645 3_765
Dy1 O1 Dy1 106.7(3) . 3_765
Dy1 O1 H1 112.1 2_645 .
Dy1 O1 H1 112.1 . .
Dy1 O1 H1 112.1 3_765 .
Dy1 O2 Dy2 110.8(2) . .
Dy1 O2 Dy1 101.4(2) . 3_765
Dy2 O2 Dy1 108.3(2) . 3_765
Dy1 O2 H2 111.9 . .
Dy2 O2 H2 111.9 . .
Dy1 O2 H2 111.9 3_765 .
Dy3 O3 Dy2 108.5(2) . .
Dy3 O3 Dy3 103.0(2) . 2_645
Dy2 O3 Dy3 106.8(2) . 2_645
Dy3 O3 H3 112.6 . .
Dy2 O3 H3 112.6 . .
Dy3 O3 H3 112.6 2_645 .
Dy3 O4 Dy3 102.4(2) . 3_765
Dy3 O4 Dy4 111.1(2) . .
Dy3 O4 Dy4 107.7(2) 3_765 .
Dy3 O4 H4 111.7 . .
Dy3 O4 H4 111.7 3_765 .
Dy4 O4 H4 111.7 . .
Dy5 O5 Dy4 109.4(2) 3_765 .
Dy5 O5 Dy5 103.6(2) 3_765 .
Dy4 O5 Dy5 107.3(2) . .
Dy5 O5 H5 112 3_765 .
Dy4 O5 H5 112 . .
Dy5 O5 H5 112 . .
Dy5 O6 Dy6 108.4(3) . .
Dy5 O6 Dy5 105.6(3) . 3_765
Dy6 O6 Dy5 107.7(3) . 3_765
Dy5 O6 H6 111.6 . .
Dy6 O6 H6 111.6 . .
Dy5 O6 H6 111.6 3_765 .
O201 C201 C202 154(2) . .
O201 C201 H20A 97.9 . .
C202 C201 H20A 97.9 . .
O201 C201 H20B 97.9 . .
C202 C201 H20B 97.9 . .
H20A C201 H20B 103.7 . .
C201 C202 H20C 109.5 . .
C201 C202 H20D 109.5 . .
H20C C202 H20D 109.5 . .
C201 C202 H20E 109.5 . .
H20C C202 H20E 109.5 . .
H20D C202 H20E 109.5 . .
O301 C301 C302 124(2) . .
O301 C301 H30A 106.4 . .
C302 C301 H30A 106.4 . .
O301 C301 H30B 106.4 . .
C302 C301 H30B 106.4 . .
H30A C301 H30B 106.5 . .
C301 C302 H30C 109.5 . .
C301 C302 H30D 109.5 . .
H30C C302 H30D 109.5 . .
C301 C302 H30E 109.5 . .
H30C C302 H30E 109.5 . .
H30D C302 H30E 109.5 . .
C402 C401 C406 117.5(15) . .
C402 C401 C407 115.2(17) . .
C406 C401 C407 127.2(17) . .
C403 C402 C401 121.5(16) . .
C403 C402 H402 119.3 . .
C401 C402 H402 119.3 . .
C404 C403 C402 122.8(19) . .
C404 C403 H403 118.6 . .
C402 C403 H403 118.6 . .
C403 C404 C405 116(2) . .
C403 C404 H404 121.9 . .
C405 C404 H404 121.9 . .
C404 C405 C406 118(2) . .
C404 C405 H405 121 . .
C406 C405 H405 121 . .
C401 C406 C405 119.0(17) . .
C401 C406 H406 120.5 . .
C405 C406 H406 120.5 . .
O401 C407 O402 128.9(11) . .
O401 C407 C401 122.7(14) . .
O402 C407 C401 108.1(13) . .
C407 O401 Dy1 137.8(8) . .
C407 O402 Dy1 127.3(9) . 3_765
C502 C501 C506 119.4(18) . .
C502 C501 C407 124(2) . .
C506 C501 C407 116(2) . .
C503 C502 C501 120(2) . .
C503 C502 H502 119.8 . .
C501 C502 H502 119.8 . .
C502 C503 C504 122(2) . .
C502 C503 H503 118.8 . .
C504 C503 H503 118.8 . .
C503 C504 C505 118(2) . .
C503 C504 H504 120.9 . .
C505 C504 H504 120.9 . .
C504 C505 C506 117(2) . .
C504 C505 H505 121.3 . .
C506 C505 H505 121.3 . .
C501 C506 C505 118.4(19) . .
C501 C506 H506 120.8 . .
C505 C506 H506 120.8 . .
C606 C601 C602 120.5(12) . .
C606 C601 C607 118.9(18) . .
C602 C601 C607 120.6(18) . .
C601 C602 C603 119.5(12) . .
C601 C602 H602 120.2 . .
C603 C602 H602 120.2 . .
C604 C603 C602 119.4(13) . .
C604 C603 H603 120.3 . .
C602 C603 H603 120.3 . .
C603 C604 C605 119.1(13) . .
C603 C604 H604 120.5 . .
C605 C604 H604 120.4 . .
C606 C605 C604 118.8(13) . .
C606 C605 H605 120.6 . .
C604 C605 H605 120.6 . .
C601 C606 C605 119.4(12) . .
C601 C606 H606 120.3 . .
C605 C606 H606 120.3 . .
O602 C607 O601 122.4(19) . .
O602 C607 C601 125(2) . .
O601 C607 C601 110.6(18) . .
C607 O601 Dy6 133.3(16) . .
C607 O602 Dy5 146.2(15) . .
C702 C701 C706 118.1(12) . .
C702 C701 C707 117(3) . .
C706 C701 C707 124(3) . .
C703 C702 C701 120.3(12) . .
C703 C702 H702 119.8 . .
C701 C702 H702 119.8 . .
C704 C703 C702 119.9(13) . .
C704 C703 H703 120.1 . .
C702 C703 H703 120.1 . .
C703 C704 C705 119.7(13) . .
C703 C704 H704 120.1 . .
C705 C704 H704 120.1 . .
C704 C705 C706 119.0(13) . .
C704 C705 H705 120.5 . .
C706 C705 H705 120.5 . .
C705 C706 C701 119.3(13) . .
C705 C706 H706 120.4 . .
C701 C706 H706 120.4 . .
O701 C707 O702 133(2) . .
O701 C707 C701 119(3) . .
O702 C707 C701 105(2) . .
C707 O702 Dy1' 108.5(15) . .
C102 C101 H10A 109.5 . .
C102 C101 H10B 109.5 . .
H10A C101 H10B 109.5 . .
C102 C101 H10C 109.5 . .
H10A C101 H10C 109.5 . .
H10B C101 H10C 109.5 . .
O102 C102 O103 117.5(16) . .
O102 C102 C101 124.4(18) . .
O103 C102 C101 118.0(19) . .
C102 O103 C104 121.6(15) . .
O103 C104 C105 115.0(17) . .
O103 C104 H10D 108.5 . .
C105 C104 H10D 108.5 . .
O103 C104 H10E 108.5 . .
C105 C104 H10E 108.5 . .
H10D C104 H10E 107.5 . .
C104 C105 H10F 109.5 . .
C104 C105 H10G 109.5 . .
H10F C105 H10G 109.5 . .
C104 C105 H10H 109.5 . .
H10F C105 H10H 109.5 . .
H10G C105 H10H 109.5 . .

loop_
_geom_bond_atom_site_label_1
_geom_bond_atom_site_label_2
_geom_bond_distance
_geom_bond_site_symmetry_2
Dy1 O402 2.308(10) 2_645
Dy1 O1 2.331(4) .
Dy1 O2 2.379(6) .
Dy1 O401 2.381(8) .
Dy1 O12 2.391(7) .
Dy1 O13 2.423(11) .
Dy1 O2 2.454(6) 2_645
Dy1 N234 2.481(7) .
Dy2 O3 2.373(5) .
Dy2 O3 2.373(5) 2_645
Dy2 O3 2.373(5) 3_765
Dy2 O2 2.417(6) .
Dy2 O2 2.417(6) 2_645
Dy2 O2 2.417(6) 3_765
Dy2 N233 2.579(7) 2_645
Dy2 N233 2.579(7) .
Dy2 N233 2.579(7) 3_765
Dy3 O4 2.323(6) .
Dy3 O9 2.327(5) .
Dy3 O3 2.340(6) .
Dy3 O8 2.367(6) .
Dy3 O3 2.392(5) 3_765
Dy3 O4 2.427(5) 2_645
Dy3 N133 2.488(7) .
Dy3 N232 2.503(6) .
Dy4 O5 2.365(6) 2_645
Dy4 O5 2.365(6) .
Dy4 O5 2.365(6) 3_765
Dy4 O4 2.465(6) .
Dy4 O4 2.465(6) 2_645
Dy4 O4 2.465(6) 3_765
Dy4 N134 2.566(7) 2_645
Dy4 N134 2.566(7) .
Dy4 N134 2.566(7) 3_765
Dy5 O6 2.338(7) .
Dy5 O5 2.347(6) 2_645
Dy5 O602 2.351(17) .
Dy5 O6 2.356(7) 2_645
Dy5 O11 2.386(7) .
Dy5 O5 2.408(6) .
Dy5 O10 2.447(7) .
Dy5 N135 2.499(7) .
Dy6 O6 2.344(7) .
Dy6 O6 2.344(7) 3_765
Dy6 O6 2.344(7) 2_645
Dy6 O601 2.354(18) 2_645
Dy6 O601 2.354(18) .
Dy6 O601 2.354(18) 3_765
Dy6 O7 2.48(2) .
C111 C116 1.383(17) .
C111 O111 1.396(15) .
C111 C112 1.467(14) .
O111 C11A 1.452(10) .
C11A C11B 1.423(14) .
C11A H11A 0.99 .
C11A H11B 0.99 .
C11B N112 1.290(12) .
C11B N115 1.352(14) .
N112 N113 1.375(12) .
N113 N114 1.355(13) .
N114 N115 1.348(13) .
C112 C113 1.353(19) .
C112 C12 1.464(17) .
C113 C114 1.42(2) .
C113 H113 0.95 .
C114 C115 1.374(17) .
C114 C11C 1.44(3) .
C114 C117 1.59(3) .
C115 C116 1.428(15) .
C115 H115 0.95 .
C116 C11 1.470(14) .
C117 C118 1.48(2) .
C117 C119 1.50(2) .
C117 C110 1.53(2) .
C118 H11C 0.98 .
C118 H11D 0.98 .
C118 H11E 0.98 .
C119 H11F 0.98 .
C119 H11G 0.98 .
C119 H11H 0.98 .
C110 H11I 0.98 .
C110 H11J 0.98 .
C110 H11K 0.98 .
C11C C11D 1.48(2) .
C11C C11E 1.51(2) .
C11C C11F 1.54(2) .
C11D H11N 0.98 .
C11D H11O 0.98 .
C11D H11P 0.98 .
C11E H11Q 0.98 .
C11E H11R 0.98 .
C11E H11S 0.98 .
C11F H11T 0.98 .
C11F H11U 0.98 .
C11F H11V 0.98 .
C11 C142 1.535(13) .
C11 H11L 0.99 .
C11 H11M 0.99 .
C121 O121 1.349(11) .
C121 C126 1.396(14) .
C121 C122 1.404(12) .
C122 C123 1.358(12) .
C122 C13 1.532(13) .
C123 C124 1.347(12) .
C123 H123 0.95 .
C124 C125 1.408(13) .
C124 C127 1.547(12) .
C125 C126 1.427(13) .
C125 H125 0.95 .
C126 C12 1.580(13) .
C127 C12B 1.468(14) .
C127 C128 1.527(14) .
C127 C129 1.560(13) .
C127 C120 1.567(13) .
C127 C12A 1.584(14) .
C127 C12C 1.593(15) .
C128 H12A 0.98 .
C128 H12B 0.98 .
C128 H12C 0.98 .
C129 H12D 0.98 .
C129 H12E 0.98 .
C129 H12F 0.98 .
C120 H12G 0.98 .
C120 H12H 0.98 .
C120 H12I 0.98 .
C12A H12L 0.98 .
C12A H12M 0.98 .
C12A H12N 0.98 .
C12B H12O 0.98 .
C12B H12P 0.98 .
C12B H12Q 0.98 .
C12C H12R 0.98 .
C12C H12S 0.98 .
C12C H12T 0.98 .
C12 H12J 0.99 .
C12 H12K 0.99 .
C131 C132 1.368(8) .
C131 C136 1.372(12) .
C131 O131 1.417(10) .
O131 C13A 1.435(11) .
C13A C13B 1.558(15) .
C13A H13A 0.99 .
C13A H13B 0.99 .
C13B N135 1.308(12) .
C13B N132 1.319(13) .
N132 N133 1.318(9) .
N133 N134 1.293(10) .
N134 N135 1.362(9) .
C132 C133 1.364(8) .
C132 C14 1.523(13) .
C133 C134 1.389(8) .
C133 H133 0.95 .
C134 C135 1.381(9) .
C134 C137 1.523(14) .
C135 C136 1.378(8) .
C135 H135 0.95 .
C136 C13 1.604(14) .
C137 C138 1.486(19) .
C137 C139 1.504(18) .
C137 C130 1.521(16) .
C138 H13C 0.98 .
C138 H13D 0.98 .
C138 H13E 0.98 .
C139 H13F 0.98 .
C139 H13G 0.98 .
C139 H13H 0.98 .
C130 H13I 0.98 .
C130 H13J 0.98 .
C130 H13K 0.98 .
C13 H13L 0.99 .
C13 H13M 0.99 .
C141 C146 1.362(12) .
C141 C142 1.386(8) .
C141 O141 1.416(10) .
C142 C143 1.386(8) .
C143 C144 1.360(8) .
C143 H143 0.95 .
C144 C145 1.382(9) .
C144 C147 1.550(6) .
C144 C14A 1.571(9) .
C145 C146 1.403(8) .
C145 H145 0.95 .
C146 C14 1.543(15) .
C147 C148 1.546(9) .
C147 C149 1.547(9) .
C147 C140 1.562(9) .
C148 H14A 0.98 .
C148 H14B 0.98 .
C148 H14C 0.98 .
C149 H14D 0.98 .
C149 H14E 0.98 .
C149 H14F 0.98 .
C140 H14G 0.98 .
C140 H14H 0.98 .
C140 H14I 0.98 .
C14A C14C 1.543(9) .
C14A C14B 1.550(9) .
C14A C14D 1.551(9) .
C14B H14L 0.98 .
C14B H14M 0.98 .
C14B H14N 0.98 .
C14C H14O 0.98 .
C14C H14P 0.98 .
C14C H14Q 0.98 .
C14D H14R 0.98 .
C14D H14S 0.98 .
C14D H14T 0.98 .
C14 H14J 0.99 .
C14 H14K 0.99 .
C211 O211 1.384(12) .
C211 C216 1.413(17) .
C211 C212 1.421(13) .
O211 C21A 1.409(13) .
C21A C21B 1.424(16) .
C21A H21A 0.99 .
C21A H21B 0.99 .
C21B N215 1.338(15) .
C21B N212 1.363(15) .
N212 N213 1.324(14) .
N213 N214 1.279(13) .
N214 N215 1.356(14) .
C212 C213 1.392(18) .
C212 C22 1.483(16) .
C213 C214 1.41(2) .
C213 H213 0.95 .
C214 C215 1.455(17) .
C214 C217 1.53(2) .
C215 C216 1.383(17) .
C215 H215 0.95 .
C216 C21 1.506(15) .
C217 C219 1.43(3) .
C217 C218 1.58(2) .
C217 C210 1.59(3) .
C218 H21C 0.98 .
C218 H21D 0.98 .
C218 H21E 0.98 .
C219 H21F 0.98 .
C219 H21G 0.98 .
C219 H21H 0.98 .
C210 H21I 0.98 .
C210 H21J 0.98 .
C210 H21K 0.98 .
C21 C242 1.489(15) .
C21 H21L 0.99 .
C21 H21M 0.99 .
C221 C222 1.361(13) .
C221 C226 1.392(14) .
C221 O221 1.394(12) .
C222 C223 1.414(12) .
C222 C23 1.528(12) .
C223 C224 1.329(11) .
C223 H223 0.95 .
C224 C225 1.393(13) .
C224 C227 1.595(10) .
C225 C226 1.375(12) .
C225 H225 0.95 .
C226 C22 1.541(14) .
C227 C22A 1.514(8) .
C227 C228 1.531(9) .
C227 C220 1.532(9) .
C227 C22B 1.546(8) .
C227 C22C 1.549(9) .
C227 C229 1.552(9) .
C228 H22A 0.98 .
C228 H22B 0.98 .
C228 H22C 0.98 .
C229 H22D 0.98 .
C229 H22E 0.98 .
C229 H22F 0.98 .
C220 H22G 0.98 .
C220 H22H 0.98 .
C220 H22I 0.98 .
C22A H22L 0.98 .
C22A H22M 0.98 .
C22A H22N 0.98 .
C22B H22O 0.98 .
C22B H22P 0.98 .
C22B H22Q 0.98 .
C22C H22R 0.98 .
C22C H22S 0.98 .
C22C H22T 0.98 .
C22 H22J 0.99 .
C22 H22K 0.99 .
C231 O231 1.320(13) .
C231 C232 1.365(15) .
C231 C236 1.468(14) .
O231 C23A 1.450(10) .
C23A C23B 1.455(13) .
C23A H23A 0.99 .
C23A H23B 0.99 .
C23B N232 1.323(11) .
C23B N235 1.401(12) .
N232 N233 1.328(9) .
N233 N234 1.355(10) .
N234 N235 1.337(9) .
C232 C233 1.409(15) .
C232 C24 1.562(14) .
C233 C234 1.367(15) .
C233 H233 0.95 .
C234 C235 1.369(18) .
C234 C237 1.539(15) .
C235 C236 1.375(17) .
C235 H235 0.95 .
C236 C23 1.537(16) .
C237 C239 1.477(14) .
C237 C23C 1.493(15) .
C237 C23D 1.505(14) .
C237 C238 1.541(15) .
C237 C230 1.643(16) .
C237 C23E 1.682(15) .
C238 H23C 0.98 .
C238 H23D 0.98 .
C238 H23E 0.98 .
C239 H23F 0.98 .
C239 H23G 0.98 .
C239 H23H 0.98 .
C230 H23I 0.98 .
C230 H23J 0.98 .
C230 H23K 0.98 .
C23C H23L 0.98 .
C23C H23M 0.98 .
C23C H23N 0.98 .
C23D H23O 0.98 .
C23D H23P 0.98 .
C23D H23Q 0.98 .
C23E H23R 0.98 .
C23E H23S 0.98 .
C23E H23T 0.98 .
C23 H23U 0.99 .
C23 H23V 0.99 .
C241 O241 1.384(12) .
C241 C246 1.397(15) .
C241 C242 1.417(14) .
C242 C243 1.438(15) .
C243 C244 1.348(19) .
C243 H243 0.95 .
C244 C245 1.373(17) .
C244 C247 1.569(8) .
C245 C246 1.371(15) .
C245 H245 0.95 .
C246 C24 1.526(14) .
C247 C249 1.520(8) .
C247 C24C 1.521(8) .
C247 C240 1.547(8) .
C247 C24B 1.548(8) .
C247 C248 1.558(8) .
C247 C24A 1.561(8) .
C248 H24A 0.98 .
C248 H24B 0.98 .
C248 H24C 0.98 .
C249 H24D 0.98 .
C249 H24E 0.98 .
C249 H24F 0.98 .
C240 H24G 0.98 .
C240 H24H 0.98 .
C240 H24I 0.98 .
C24A H24L 0.98 .
C24A H24M 0.98 .
C24A H24N 0.98 .
C24B H24O 0.98 .
C24B H24P 0.98 .
C24B H24Q 0.98 .
C24C H24R 0.98 .
C24C H24S 0.98 .
C24C H24T 0.98 .
C24 H24J 0.99 .
C24 H24K 0.99 .
O1 Dy1 2.331(4) 2_645
O1 Dy1 2.331(4) 3_765
O1 H1 1 .
O2 Dy1 2.454(6) 3_765
O2 H2 1 .
O3 Dy3 2.392(5) 2_645
O3 H3 1 .
O4 Dy3 2.427(5) 3_765
O4 H4 1 .
O5 Dy5 2.347(6) 3_765
O5 H5 1 .
O6 Dy5 2.356(7) 3_765
O6 H6 1 .
O201 C201 1.257(15) .
C201 C202 1.440(14) .
C201 H20A 0.99 .
C201 H20B 0.99 .
C202 H20C 0.98 .
C202 H20D 0.98 .
C202 H20E 0.98 .
O301 C301 1.296(18) .
C301 C302 1.578(18) .
C301 H30A 0.99 .
C301 H30B 0.99 .
C302 H30C 0.98 .
C302 H30D 0.98 .
C302 H30E 0.98 .
C401 C402 1.391(18) .
C401 C406 1.419(19) .
C401 C407 1.51(2) .
C402 C403 1.368(17) .
C402 H402 0.95 .
C403 C404 1.362(19) .
C403 H403 0.95 .
C404 C405 1.42(2) .
C404 H404 0.95 .
C405 C406 1.46(2) .
C405 H405 0.95 .
C406 H406 0.95 .
C407 O401 1.189(14) .
C407 O402 1.314(15) .
C407 C501 1.42(3) .
O402 Dy1 2.308(10) 3_765
C501 C502 1.398(18) .
C501 C506 1.42(2) .
C502 C503 1.350(18) .
C502 H502 0.95 .
C503 C504 1.366(19) .
C503 H503 0.95 .
C504 C505 1.42(2) .
C504 H504 0.95 .
C505 C506 1.45(2) .
C505 H505 0.95 .
C506 H506 0.95 .
C601 C606 1.376(9) .
C601 C602 1.377(9) .
C601 C607 1.523(17) .
C602 C603 1.380(9) .
C602 H602 0.95 .
C603 C604 1.376(10) .
C603 H603 0.95 .
C604 C605 1.384(10) .
C604 H604 0.95 .
C605 C606 1.382(9) .
C605 H605 0.95 .
C606 H606 0.95 .
C607 O602 1.11(2) .
C607 O601 1.26(3) .
C701 C702 1.386(9) .
C701 C706 1.388(10) .
C701 C707 1.552(18) .
C702 C703 1.384(9) .
C702 H702 0.95 .
C703 C704 1.380(10) .
C703 H703 0.95 .
C704 C705 1.381(10) .
C704 H704 0.95 .
C705 C706 1.384(10) .
C705 H705 0.95 .
C706 H706 0.95 .
C707 O701 1.16(3) .
C707 O702 1.36(3) .
C101 C102 1.48(2) .
C101 H10A 0.98 .
C101 H10B 0.98 .
C101 H10C 0.98 .
C102 O102 1.27(2) .
C102 O103 1.29(2) .
O103 C104 1.348(17) .
C104 C105 1.43(2) .
C104 H10D 0.99 .
C104 H10E 0.99 .
C105 H10F 0.98 .
C105 H10G 0.98 .
C105 H10H 0.98 .

loop_
_geom_hbond_atom_site_label_D
_geom_hbond_atom_site_label_H
_geom_hbond_atom_site_label_A
_geom_hbond_distance_DH
_geom_hbond_distance_HA
_geom_hbond_distance_DA
_geom_hbond_angle_DHA
_geom_hbond_site_symmetry_A
O2 H2 N215 1 2.48 3.393(11) 151.5 .
O3 H3 N215 1 2.09 3.062(12) 162.6 2_645
O4 H4 N112 1 2.32 3.266(11) 157.3 3_765
O5 H5 N113 1 1.89 2.827(10) 154.4 3_765

loop_
_platon_squeeze_void_nr
_platon_squeeze_void_average_x
_platon_squeeze_void_average_y
_platon_squeeze_void_average_z
_platon_squeeze_void_volume
_platon_squeeze_void_count_electrons
1 0.000 0.000 1.030 2665.6 108.6
2 0.333 0.667 0.696 2660.0 110.7
3 0.667 0.333 0.363 2658.7 110.9
